data_7049136
loop_
_publ_author_name
'Nicholls, Thomas P.'
'Caporale, Chiara'
'Massi, Massimiliano'
'Gardiner, Michael G.'
'Bissember, Alex C.'

_publ_section_title
;
 Synthesis and characterisation of homoleptic
 2,9-diaryl-1,10-phenanthroline copper(i) complexes: influencing
 selectivity in photoredox-catalysed atom-transfer radical addition
 reactions.
;
_journal_issue 21
_journal_name_full 'Dalton transactions (Cambridge, England : 2003)'
_journal_page_first 7290
_journal_page_last 7301
_journal_paper_doi 10.1039/c8dt04116d
_journal_volume 48
_journal_year 2019
_chemical_formula_sum 'C184 H244 Cu2 F12 N10 O11 P2'
_chemical_formula_weight 3188.90
_space_group_crystal_system monoclinic
_space_group_IT_number 13
_space_group_name_Hall '-P 2yc'
_space_group_name_H-M_alt 'P 1 2/c 1'
_symmetry_space_group_name_Hall '-P 2yc'
_symmetry_space_group_name_H-M 'P 1 2/c 1'
_atom_sites_solution_hydrogens geom
_audit_creation_method SHELXL-2018/3
_audit_update_record
;
2018-11-25 deposited with the CCDC.    2019-02-13 downloaded from the CCDC.
;
_cell_angle_alpha 90
_cell_angle_beta 102.72(3)
_cell_angle_gamma 90
_cell_formula_units_Z 4
_cell_length_a 43.219(9)
_cell_length_b 15.561(3)
_cell_length_c 26.670(5)
_cell_measurement_reflns_used 46557
_cell_measurement_temperature 100(2)
_cell_measurement_theta_max 32.246
_cell_measurement_theta_min 0.966
_cell_volume 17496(6)
_computing_cell_refinement 'XDS (Kabsch, 1993)'
_computing_data_collection 'BluIce (McPhillips, 2002)'
_computing_data_reduction 'XDS (Kabsch, 1993)'
_computing_structure_refinement 'SHELXL-2018/3 (Sheldrick, 2018)'
_computing_structure_solution 'SHELXT (Sheldrick, 2015)'
_diffrn_ambient_temperature 100(2)
_diffrn_measured_fraction_theta_full 0.751
_diffrn_measured_fraction_theta_max 0.751
_diffrn_measurement_device_type '3-ID1 Australian Synchrotron'
_diffrn_measurement_method 'phi scan'
_diffrn_radiation_type synchrotron
_diffrn_radiation_wavelength 0.71073
_diffrn_reflns_av_R_equivalents 0.0548
_diffrn_reflns_av_unetI/netI 0.0488
_diffrn_reflns_Laue_measured_fraction_full 0.751
_diffrn_reflns_Laue_measured_fraction_max 0.751
_diffrn_reflns_limit_h_max 57
_diffrn_reflns_limit_h_min -58
_diffrn_reflns_limit_k_max 20
_diffrn_reflns_limit_k_min -20
_diffrn_reflns_limit_l_max 30
_diffrn_reflns_limit_l_min -30
_diffrn_reflns_number 156936
_diffrn_reflns_point_group_measured_fraction_full 0.751
_diffrn_reflns_point_group_measured_fraction_max 0.751
_diffrn_reflns_theta_full 32.246
_diffrn_reflns_theta_max 32.246
_diffrn_reflns_theta_min 0.966
_diffrn_source 'MX2 Beamline Australian Synchrotron'
_exptl_absorpt_coefficient_mu 0.334
_exptl_absorpt_correction_type none
_exptl_crystal_colour red
_exptl_crystal_density_diffrn 1.211
_exptl_crystal_description plate
_exptl_crystal_F_000 6808
_exptl_crystal_size_max 0.020
_exptl_crystal_size_mid 0.020
_exptl_crystal_size_min 0.010
_refine_diff_density_max 0.740
_refine_diff_density_min -0.880
_refine_diff_density_rms 0.065
_refine_ls_extinction_method none
_refine_ls_goodness_of_fit_ref 1.056
_refine_ls_hydrogen_treatment constr
_refine_ls_matrix_type full
_refine_ls_number_parameters 2150
_refine_ls_number_reflns 46557
_refine_ls_number_restraints 15
_refine_ls_restrained_S_all 1.060
_refine_ls_R_factor_all 0.1164
_refine_ls_R_factor_gt 0.0721
_refine_ls_shift/su_max 0.002
_refine_ls_shift/su_mean 0.000
_refine_ls_structure_factor_coef Fsqd
_refine_ls_weighting_details 'w=1/[\s^2^(Fo^2^)+(0.1243P)^2^+4.8397P] where P=(Fo^2^+2Fc^2^)/3'
_refine_ls_weighting_scheme calc
_refine_ls_wR_factor_gt 0.2010
_refine_ls_wR_factor_ref 0.2416
_reflns_Friedel_coverage 0.000
_reflns_number_gt 27444
_reflns_number_total 46557
_reflns_threshold_expression 'I > 2\s(I)'
_cod_data_source_file c8dt04116d2.cif
_cod_data_source_block as92tn06
_cod_depositor_comments 'Adding full bibliography for 7049133--7049136.cif.'
_cod_database_code 7049136
_shelx_shelxl_version_number 2018/3
_shelx_space_group_comment
;
The symmetry employed for this shelxl refinement is uniquely defined
by the following loop, which should always be used as a source of
symmetry information in preference to the above space-group names.
They are only intended as comments.
;
_shelx_estimated_absorpt_t_min 0.993
_shelx_estimated_absorpt_t_max 0.997

loop_
_space_group_symop_operation_xyz
'x, y, z'
'-x, y, -z+1/2'
'-x, -y, -z'
'x, -y, z-1/2'

loop_
_atom_site_label
_atom_site_type_symbol
_atom_site_fract_x
_atom_site_fract_y
_atom_site_fract_z
_atom_site_U_iso_or_equiv
_atom_site_adp_type
_atom_site_occupancy
_atom_site_site_symmetry_order
_atom_site_calc_flag
_atom_site_refinement_flags_posn
_atom_site_refinement_flags_adp
_atom_site_refinement_flags_occupancy
_atom_site_disorder_assembly
_atom_site_disorder_group
Cu1 Cu 0.500000 1.03511(3) 0.250000 0.05976(16) Uani 1 2 d S T P . .
O1 O 0.37618(5) 0.80957(14) 0.24584(9) 0.0573(5) Uani 1 1 d . . . . .
O2 O 0.48772(8) 1.25843(17) 0.44847(13) 0.0924(10) Uani 1 1 d . . . . .
N1 N 0.46884(6) 1.13162(16) 0.25255(13) 0.0630(7) Uani 1 1 d . . . . .
N2 N 0.49507(6) 0.93892(16) 0.29878(13) 0.0621(7) Uani 1 1 d . . . . .
C1 C 0.48397(8) 1.2096(2) 0.2535(2) 0.0791(12) Uani 1 1 d . . . . .
C2 C 0.46920(9) 1.2885(2) 0.2600(2) 0.0995(17) Uani 1 1 d . . . . .
C3 C 0.43850(9) 1.2851(2) 0.2706(2) 0.1036(18) Uani 1 1 d . . . . .
H3 H 0.428270 1.336358 0.277531 0.124 Uiso 1 1 calc R U . . .
C4 C 0.42364(8) 1.2071(2) 0.2706(2) 0.0864(14) Uani 1 1 d . . . . .
H4 H 0.403013 1.204400 0.277468 0.104 Uiso 1 1 calc R U . . .
C5 C 0.43904(7) 1.1299(2) 0.26034(16) 0.0642(9) Uani 1 1 d . . . . .
C6 C 0.48552(10) 1.3680(2) 0.2556(3) 0.128(3) Uani 1 1 d . . . . .
H6 H 0.475767 1.421038 0.260640 0.153 Uiso 1 1 calc R U . . .
C7 C 0.48725(7) 0.9399(2) 0.34509(17) 0.0655(9) Uani 1 1 d . . . . .
C8 C 0.48035(8) 0.8629(2) 0.36912(18) 0.0745(11) Uani 1 1 d . . . . .
H8 H 0.474056 0.865511 0.401040 0.089 Uiso 1 1 calc R U . . .
C9 C 0.48274(8) 0.7855(2) 0.3465(2) 0.0832(13) Uani 1 1 d . . . . .
H9 H 0.478718 0.734002 0.363106 0.100 Uiso 1 1 calc R U . . .
C10 C 0.49127(8) 0.7821(2) 0.2981(2) 0.0789(13) Uani 1 1 d . . . . .
C11 C 0.49619(7) 0.86074(19) 0.27501(15) 0.0642(9) Uani 1 1 d . . . . .
C12 C 0.49533(9) 0.7024(2) 0.27247(18) 0.0886(16) Uani 1 1 d . . . . .
H12 H 0.491348 0.649332 0.287504 0.106 Uiso 1 1 calc R U . . .
C13 C 0.42153(7) 1.04710(19) 0.25547(13) 0.0535(7) Uani 1 1 d . . . . .
C14 C 0.40199(7) 1.0270(2) 0.28864(13) 0.0568(7) Uani 1 1 d . . . . .
H14 H 0.400097 1.067145 0.314644 0.068 Uiso 1 1 calc R U . . .
C15 C 0.38493(7) 0.9498(2) 0.28530(12) 0.0527(7) Uani 1 1 d . . . . .
C16 C 0.38906(6) 0.89159(19) 0.24700(11) 0.0459(6) Uani 1 1 d . . . . .
C17 C 0.40475(6) 0.91466(18) 0.20766(11) 0.0446(6) Uani 1 1 d . . . . .
C18 C 0.42202(6) 0.99143(18) 0.21473(11) 0.0473(6) Uani 1 1 d . . . . .
H18 H 0.434538 1.006157 0.190855 0.057 Uiso 1 1 calc R U . . .
C19 C 0.39727(10) 0.7469(2) 0.27354(16) 0.0732(10) Uani 1 1 d . . . . .
H19A H 0.386588 0.691023 0.270983 0.110 Uiso 1 1 calc R U . . .
H19B H 0.416141 0.742688 0.258952 0.110 Uiso 1 1 calc R U . . .
H19C H 0.403592 0.763945 0.309731 0.110 Uiso 1 1 calc R U . . .
C20 C 0.36267(8) 0.9335(2) 0.32253(13) 0.0612(8) Uani 1 1 d . . . . .
C21 C 0.35094(18) 1.0185(3) 0.3391(3) 0.148(3) Uani 1 1 d . . . . .
H21A H 0.368902 1.051035 0.359110 0.222 Uiso 1 1 calc R U . . .
H21B H 0.335492 1.007748 0.360362 0.222 Uiso 1 1 calc R U . . .
H21C H 0.340846 1.051669 0.308679 0.222 Uiso 1 1 calc R U . . .
C22 C 0.38085(13) 0.8858(4) 0.3699(2) 0.1033(16) Uani 1 1 d . . . . .
H22A H 0.387210 0.829105 0.359794 0.155 Uiso 1 1 calc R U . . .
H22B H 0.367237 0.878941 0.394598 0.155 Uiso 1 1 calc R U . . .
H22C H 0.399781 0.918804 0.385883 0.155 Uiso 1 1 calc R U . . .
C23 C 0.33346(13) 0.8819(7) 0.2980(2) 0.180(4) Uani 1 1 d . . . . .
H23A H 0.321416 0.913037 0.267989 0.270 Uiso 1 1 calc R U . . .
H23B H 0.320145 0.873631 0.322924 0.270 Uiso 1 1 calc R U . . .
H23C H 0.339955 0.825868 0.287060 0.270 Uiso 1 1 calc R U . . .
C24 C 0.40089(7) 0.8636(2) 0.15711(12) 0.0518(7) Uani 1 1 d . . . . .
C28 C 0.48772(7) 1.0235(2) 0.37251(15) 0.0623(8) Uani 1 1 d . . . . .
C29 C 0.46598(7) 1.0391(2) 0.40299(14) 0.0619(8) Uani 1 1 d . . . . .
H29 H 0.450485 0.996604 0.404750 0.074 Uiso 1 1 calc R U . . .
C30 C 0.46605(7) 1.1149(3) 0.43105(14) 0.0641(9) Uani 1 1 d . . . . .
C31 C 0.48863(9) 1.1771(2) 0.42601(17) 0.0717(10) Uani 1 1 d . . . . .
C32 C 0.51360(9) 1.1601(2) 0.40107(19) 0.0784(12) Uani 1 1 d . . . . .
C33 C 0.51197(9) 1.0835(2) 0.37325(18) 0.0760(11) Uani 1 1 d . . . . .
H33 H 0.527724 1.071806 0.354332 0.091 Uiso 1 1 calc R U . . .
C34 C 0.46638(13) 1.3160(3) 0.4139(2) 0.113(2) Uani 1 1 d . . . . .
H34A H 0.466136 1.372223 0.430389 0.169 Uiso 1 1 calc R U . . .
H34B H 0.473749 1.322644 0.381930 0.169 Uiso 1 1 calc R U . . .
H34C H 0.444922 1.291787 0.406282 0.169 Uiso 1 1 calc R U . . .
C35 C 0.54376(11) 1.2173(2) 0.4104(2) 0.0869(14) Uani 1 1 d . . . . .
C36 C 0.53736(13) 1.3105(3) 0.3902(2) 0.1016(17) Uani 1 1 d . . . . .
H36A H 0.528704 1.309402 0.353050 0.152 Uiso 1 1 calc R U . . .
H36B H 0.557258 1.343106 0.397543 0.152 Uiso 1 1 calc R U . . .
H36C H 0.522086 1.338011 0.407367 0.152 Uiso 1 1 calc R U . . .
C37 C 0.55823(11) 1.2177(3) 0.4683(2) 0.1005(17) Uani 1 1 d . . . . .
H37A H 0.543881 1.247424 0.486335 0.151 Uiso 1 1 calc R U . . .
H37B H 0.578710 1.247429 0.474899 0.151 Uiso 1 1 calc R U . . .
H37C H 0.561349 1.158363 0.480824 0.151 Uiso 1 1 calc R U . . .
C38 C 0.56866(11) 1.1793(3) 0.3829(2) 0.1003(17) Uani 1 1 d . . . . .
H38A H 0.574572 1.121444 0.396089 0.150 Uiso 1 1 calc R U . . .
H38B H 0.587519 1.216098 0.389232 0.150 Uiso 1 1 calc R U . . .
H38C H 0.559646 1.176290 0.345818 0.150 Uiso 1 1 calc R U . . .
C39 C 0.44413(9) 1.1225(3) 0.46941(14) 0.0775(11) Uani 1 1 d . . . . .
C25A C 0.36611(11) 0.8517(4) 0.13415(19) 0.0593(13) Uani 0.720(7) 1 d . . P A 1
H25A H 0.356423 0.818319 0.157824 0.089 Uiso 0.720(7) 1 calc R U P A 1
H25B H 0.363450 0.821048 0.101385 0.089 Uiso 0.720(7) 1 calc R U P A 1
H25C H 0.355813 0.908044 0.128297 0.089 Uiso 0.720(7) 1 calc R U P A 1
C26A C 0.41673(14) 0.9120(4) 0.11971(19) 0.0731(17) Uani 0.720(7) 1 d . . P A 1
H26A H 0.407170 0.969129 0.113108 0.110 Uiso 0.720(7) 1 calc R U P A 1
H26B H 0.413717 0.880012 0.087341 0.110 Uiso 0.720(7) 1 calc R U P A 1
H26C H 0.439461 0.917882 0.134692 0.110 Uiso 0.720(7) 1 calc R U P A 1
C27A C 0.41733(13) 0.7734(4) 0.1652(2) 0.0726(17) Uani 0.720(7) 1 d . . P A 1
H27A H 0.439187 0.780094 0.184931 0.109 Uiso 0.720(7) 1 calc R U P A 1
H27B H 0.417476 0.747704 0.131733 0.109 Uiso 0.720(7) 1 calc R U P A 1
H27C H 0.405627 0.735991 0.184099 0.109 Uiso 0.720(7) 1 calc R U P A 1
C40A C 0.4323(2) 1.0192(7) 0.4775(4) 0.063(2) Uani 0.469(7) 1 d . . P B 1
H40A H 0.415868 1.002282 0.447591 0.095 Uiso 0.469(7) 1 calc R U P B 1
H40B H 0.423802 1.015910 0.508561 0.095 Uiso 0.469(7) 1 calc R U P B 1
H40C H 0.450532 0.980467 0.480848 0.095 Uiso 0.469(7) 1 calc R U P B 1
C41A C 0.47128(18) 1.1283(6) 0.5210(3) 0.066(2) Uani 0.469(7) 1 d . . P B 1
H41A H 0.484585 1.076750 0.524149 0.099 Uiso 0.469(7) 1 calc R U P B 1
H41B H 0.461488 1.132472 0.550699 0.099 Uiso 0.469(7) 1 calc R U P B 1
H41C H 0.484372 1.179298 0.519552 0.099 Uiso 0.469(7) 1 calc R U P B 1
C42A C 0.41984(19) 1.1748(6) 0.4618(4) 0.060(2) Uani 0.469(7) 1 d . . P B 1
H42A H 0.427411 1.234279 0.465374 0.090 Uiso 0.469(7) 1 calc R U P B 1
H42B H 0.407081 1.163186 0.487227 0.090 Uiso 0.469(7) 1 calc R U P B 1
H42C H 0.406833 1.165951 0.427156 0.090 Uiso 0.469(7) 1 calc R U P B 1
C25B C 0.3721(3) 0.7951(10) 0.1461(5) 0.062(3) Uani 0.280(7) 1 d . . P A 2
H25D H 0.378233 0.743824 0.167322 0.093 Uiso 0.280(7) 1 calc R U P A 2
H25E H 0.367372 0.778960 0.109728 0.093 Uiso 0.280(7) 1 calc R U P A 2
H25F H 0.353258 0.821011 0.154699 0.093 Uiso 0.280(7) 1 calc R U P A 2
C26B C 0.3896(3) 0.9285(8) 0.1081(5) 0.062(3) Uani 0.280(7) 1 d . . P A 2
H26D H 0.368992 0.953728 0.109291 0.093 Uiso 0.280(7) 1 calc R U P A 2
H26E H 0.387738 0.896283 0.075991 0.093 Uiso 0.280(7) 1 calc R U P A 2
H26F H 0.405311 0.974428 0.109650 0.093 Uiso 0.280(7) 1 calc R U P A 2
C27B C 0.4305(3) 0.8208(8) 0.1504(4) 0.052(3) Uani 0.280(7) 1 d . . P A 2
H27D H 0.445995 0.864458 0.146004 0.078 Uiso 0.280(7) 1 calc R U P A 2
H27E H 0.425678 0.783840 0.119866 0.078 Uiso 0.280(7) 1 calc R U P A 2
H27F H 0.439204 0.785844 0.180748 0.078 Uiso 0.280(7) 1 calc R U P A 2
C40B C 0.4404(3) 1.0495(6) 0.4990(4) 0.076(3) Uani 0.531(7) 1 d . . P B 2
H40D H 0.433618 1.000499 0.476144 0.114 Uiso 0.531(7) 1 calc R U P B 2
H40E H 0.424431 1.061312 0.519025 0.114 Uiso 0.531(7) 1 calc R U P B 2
H40F H 0.460716 1.035944 0.522396 0.114 Uiso 0.531(7) 1 calc R U P B 2
C41B C 0.44839(19) 1.2072(5) 0.5091(3) 0.074(2) Uani 0.531(7) 1 d . . P B 2
H41D H 0.470185 1.208982 0.529624 0.110 Uiso 0.531(7) 1 calc R U P B 2
H41E H 0.433594 1.202026 0.532016 0.110 Uiso 0.531(7) 1 calc R U P B 2
H41F H 0.443877 1.260140 0.488925 0.110 Uiso 0.531(7) 1 calc R U P B 2
C42B C 0.40878(17) 1.1500(5) 0.4331(3) 0.0640(19) Uani 0.531(7) 1 d . . P B 2
H42D H 0.410464 1.206053 0.417156 0.096 Uiso 0.531(7) 1 calc R U P B 2
H42E H 0.393161 1.153426 0.454680 0.096 Uiso 0.531(7) 1 calc R U P B 2
H42F H 0.402032 1.106694 0.406266 0.096 Uiso 0.531(7) 1 calc R U P B 2
Cu3 Cu 0.000000 0.19908(3) 0.250000 0.04741(12) Uani 1 2 d S T P . .
O7 O -0.00373(5) 0.41763(14) 0.03940(8) 0.0559(5) Uani 1 1 d . . . . .
O8 O 0.12003(6) -0.03276(15) 0.32309(10) 0.0667(6) Uani 1 1 d . . . . .
N7 N -0.00196(6) 0.10407(16) 0.19808(9) 0.0524(6) Uani 1 1 d . . . . .
N8 N 0.03022(5) 0.29509(15) 0.27621(9) 0.0438(5) Uani 1 1 d . . . . .
C127 C -0.00195(8) 0.0263(2) 0.22230(12) 0.0566(7) Uani 1 1 d . . . . .
C128 C -0.00461(10) -0.0528(2) 0.19593(14) 0.0705(10) Uani 1 1 d . . . . .
C129 C -0.00850(14) -0.0493(3) 0.14233(16) 0.0943(15) Uani 1 1 d . . . . .
H129 H -0.010431 -0.100941 0.122885 0.113 Uiso 1 1 calc R U . . .
C130 C -0.00953(13) 0.0281(2) 0.11813(15) 0.0881(14) Uani 1 1 d . . . . .
H130 H -0.012688 0.030250 0.081756 0.106 Uiso 1 1 calc R U . . .
C131 C -0.00590(9) 0.1055(2) 0.14690(12) 0.0600(8) Uani 1 1 d . . . . .
C132 C -0.00246(12) -0.1325(2) 0.22417(15) 0.0789(12) Uani 1 1 d . . . . .
H132 H -0.004551 -0.185529 0.206119 0.095 Uiso 1 1 calc R U . . .
C133 C 0.01581(6) 0.37343(17) 0.26600(11) 0.0435(6) Uani 1 1 d . . . . .
C134 C 0.03026(7) 0.45203(18) 0.28420(11) 0.0459(6) Uani 1 1 d . . . . .
C135 C 0.06034(7) 0.44653(19) 0.31882(12) 0.0521(7) Uani 1 1 d . . . . .
H135 H 0.070660 0.497163 0.333904 0.062 Uiso 1 1 calc R U . . .
C136 C 0.07446(7) 0.3676(2) 0.33039(12) 0.0530(7) Uani 1 1 d . . . . .
H136 H 0.094369 0.363674 0.354030 0.064 Uiso 1 1 calc R U . . .
C137 C 0.05936(7) 0.29189(19) 0.30710(11) 0.0482(6) Uani 1 1 d . . . . .
C138 C 0.01428(7) 0.53117(18) 0.26694(11) 0.0484(6) Uani 1 1 d . . . . .
H138 H 0.023804 0.584275 0.279397 0.058 Uiso 1 1 calc R U . . .
C139 C -0.00517(8) 0.1880(2) 0.11921(11) 0.0536(7) Uani 1 1 d . . . . .
C140 C 0.01721(7) 0.25182(19) 0.13762(11) 0.0510(7) Uani 1 1 d . . . . .
H140 H 0.031232 0.243940 0.170132 0.061 Uiso 1 1 calc R U . . .
C141 C 0.01970(7) 0.3262(2) 0.11019(12) 0.0521(7) Uani 1 1 d . . . . .
C142 C -0.00328(7) 0.3380(2) 0.06341(12) 0.0530(7) Uani 1 1 d . . . . .
C143 C -0.02450(8) 0.2730(2) 0.04091(12) 0.0556(7) Uani 1 1 d . . . . .
C144 C -0.02488(9) 0.1988(2) 0.07061(12) 0.0593(8) Uani 1 1 d . . . . .
H144 H -0.039199 0.153963 0.057045 0.071 Uiso 1 1 calc R U . . .
C145 C -0.02864(9) 0.4726(2) 0.04936(14) 0.0640(8) Uani 1 1 d . . . . .
H14A H -0.028089 0.527757 0.031821 0.096 Uiso 1 1 calc R U . . .
H14B H -0.049246 0.445015 0.036576 0.096 Uiso 1 1 calc R U . . .
H14C H -0.025472 0.482389 0.086446 0.096 Uiso 1 1 calc R U . . .
C146 C 0.04769(7) 0.3897(2) 0.12734(12) 0.0533(7) Uani 1 1 d . . . . .
C147 C 0.06589(8) 0.3970(2) 0.08350(13) 0.0594(8) Uani 1 1 d . . . . .
H14D H 0.073787 0.340273 0.076471 0.089 Uiso 1 1 calc R U . . .
H14E H 0.083803 0.436581 0.093913 0.089 Uiso 1 1 calc R U . . .
H14F H 0.051577 0.418960 0.052414 0.089 Uiso 1 1 calc R U . . .
C148 C 0.03703(8) 0.4789(2) 0.14105(13) 0.0599(8) Uani 1 1 d . . . . .
H14G H 0.024355 0.506152 0.110148 0.090 Uiso 1 1 calc R U . . .
H14H H 0.055717 0.514344 0.154809 0.090 Uiso 1 1 calc R U . . .
H14I H 0.024218 0.473262 0.166952 0.090 Uiso 1 1 calc R U . . .
C149 C 0.07159(8) 0.3565(2) 0.17474(13) 0.0604(8) Uani 1 1 d . . . . .
H14J H 0.061286 0.352715 0.203926 0.091 Uiso 1 1 calc R U . . .
H14K H 0.089599 0.396203 0.183149 0.091 Uiso 1 1 calc R U . . .
H14L H 0.079149 0.299497 0.167417 0.091 Uiso 1 1 calc R U . . .
C150 C -0.04669(8) 0.2745(2) -0.01358(13) 0.0620(8) Uani 1 1 d . . . . .
C151 C -0.08103(9) 0.2855(3) -0.00960(16) 0.0803(11) Uani 1 1 d . . . . .
H15A H -0.086870 0.238828 0.011216 0.121 Uiso 1 1 calc R U . . .
H15B H -0.094828 0.283886 -0.044076 0.121 Uiso 1 1 calc R U . . .
H15C H -0.083507 0.340786 0.006635 0.121 Uiso 1 1 calc R U . . .
C152 C -0.03867(9) 0.3436(3) -0.05050(14) 0.0727(10) Uani 1 1 d . . . . .
H15D H -0.044023 0.400601 -0.039264 0.109 Uiso 1 1 calc R U . . .
H15E H -0.050936 0.332654 -0.085429 0.109 Uiso 1 1 calc R U . . .
H15F H -0.015962 0.341351 -0.050177 0.109 Uiso 1 1 calc R U . . .
C153 C -0.04329(13) 0.1885(3) -0.04052(16) 0.0906(13) Uani 1 1 d . . . . .
H15G H -0.021011 0.179560 -0.041691 0.136 Uiso 1 1 calc R U . . .
H15H H -0.056287 0.189841 -0.075615 0.136 Uiso 1 1 calc R U . . .
H15I H -0.050399 0.141411 -0.021403 0.136 Uiso 1 1 calc R U . . .
C154 C 0.07601(7) 0.20734(19) 0.31249(12) 0.0511(6) Uani 1 1 d . . . . .
C155 C 0.09186(7) 0.1767(2) 0.35956(12) 0.0541(7) Uani 1 1 d . . . . .
H155 H 0.091569 0.209910 0.389358 0.065 Uiso 1 1 calc R U . . .
C156 C 0.10854(8) 0.0980(2) 0.36540(13) 0.0573(7) Uani 1 1 d . . . . .
C157 C 0.10697(8) 0.0497(2) 0.32042(14) 0.0582(7) Uani 1 1 d . . . . .
C158 C 0.09401(8) 0.0827(2) 0.27069(13) 0.0581(7) Uani 1 1 d . . . . .
C159 C 0.07779(8) 0.1604(2) 0.26847(13) 0.0572(7) Uani 1 1 d . . . . .
H159 H 0.067544 0.182415 0.235803 0.069 Uiso 1 1 calc R U . . .
C160 C 0.09926(11) -0.0974(2) 0.33591(18) 0.0815(11) Uani 1 1 d . . . . .
H16A H 0.109532 -0.153792 0.337272 0.122 Uiso 1 1 calc R U . . .
H16B H 0.094687 -0.084330 0.369488 0.122 Uiso 1 1 calc R U . . .
H16C H 0.079409 -0.098240 0.309708 0.122 Uiso 1 1 calc R U . . .
C161 C 0.12753(10) 0.0738(2) 0.41990(14) 0.0700(10) Uani 1 1 d . . . . .
C162 C 0.10479(12) 0.0395(3) 0.45260(17) 0.0932(14) Uani 1 1 d . . . . .
H16D H 0.089146 0.083820 0.455351 0.140 Uiso 1 1 calc R U . . .
H16E H 0.116960 0.024571 0.487016 0.140 Uiso 1 1 calc R U . . .
H16F H 0.093839 -0.011760 0.436156 0.140 Uiso 1 1 calc R U . . .
C163 C 0.15471(11) 0.0090(3) 0.42045(17) 0.0843(13) Uani 1 1 d . . . . .
H16G H 0.145727 -0.047734 0.409860 0.127 Uiso 1 1 calc R U . . .
H16H H 0.168022 0.005302 0.455247 0.127 Uiso 1 1 calc R U . . .
H16I H 0.167589 0.028192 0.396597 0.127 Uiso 1 1 calc R U . . .
C164 C 0.14425(11) 0.1552(3) 0.44593(16) 0.0822(12) Uani 1 1 d . . . . .
H16J H 0.157166 0.180670 0.423845 0.123 Uiso 1 1 calc R U . . .
H16K H 0.157901 0.139703 0.479134 0.123 Uiso 1 1 calc R U . . .
H16L H 0.128288 0.196858 0.451321 0.123 Uiso 1 1 calc R U . . .
C165 C 0.10031(10) 0.0395(2) 0.22213(15) 0.0742(10) Uani 1 1 d . . . . .
C166 C 0.13678(11) 0.0377(3) 0.22594(18) 0.0894(13) Uani 1 1 d . . . . .
H16M H 0.144706 0.096689 0.225744 0.134 Uiso 1 1 calc R U . . .
H16N H 0.141286 0.006181 0.196548 0.134 Uiso 1 1 calc R U . . .
H16O H 0.147289 0.009172 0.257915 0.134 Uiso 1 1 calc R U . . .
C167 C 0.08688(13) -0.0527(3) 0.21386(18) 0.0954(15) Uani 1 1 d . . . . .
H16P H 0.099388 -0.091045 0.239736 0.143 Uiso 1 1 calc R U . . .
H16Q H 0.088005 -0.072635 0.179446 0.143 Uiso 1 1 calc R U . . .
H16R H 0.064741 -0.052859 0.217134 0.143 Uiso 1 1 calc R U . . .
C168 C 0.08525(13) 0.0910(3) 0.17369(16) 0.0987(16) Uani 1 1 d . . . . .
H16S H 0.062090 0.088932 0.168426 0.148 Uiso 1 1 calc R U . . .
H16T H 0.091663 0.066062 0.143805 0.148 Uiso 1 1 calc R U . . .
H16U H 0.092384 0.150868 0.177988 0.148 Uiso 1 1 calc R U . . .
Cu2 Cu 0.25972(2) 0.63290(2) 0.45010(2) 0.04277(9) Uani 1 1 d . . . . .
O3 O 0.32183(7) 0.91815(17) 0.61811(10) 0.0739(7) Uani 1 1 d . . . . .
O4 O 0.35466(5) 0.33279(13) 0.41434(8) 0.0539(5) Uani 1 1 d . . . . .
O5 O 0.14264(5) 0.55694(15) 0.55163(8) 0.0566(5) Uani 1 1 d . . . . .
O6 O 0.21880(5) 0.74070(16) 0.21195(8) 0.0627(6) Uani 1 1 d . . . . .
N3 N 0.22089(6) 0.70566(14) 0.45125(9) 0.0443(5) Uani 1 1 d . . . . .
N4 N 0.23018(5) 0.56647(14) 0.39414(9) 0.0430(5) Uani 1 1 d . . . . .
N5 N 0.28424(5) 0.60817(14) 0.52210(8) 0.0413(5) Uani 1 1 d . . . . .
N6 N 0.30337(5) 0.64600(14) 0.43413(8) 0.0409(5) Uani 1 1 d . . . . .
C43 C 0.21604(7) 0.76883(18) 0.48331(11) 0.0481(6) Uani 1 1 d . . . . .
C44 C 0.18496(8) 0.8012(2) 0.48130(13) 0.0569(7) Uani 1 1 d . . . . .
H44 H 0.181789 0.843641 0.505269 0.068 Uiso 1 1 calc R U . . .
C45 C 0.15974(8) 0.7718(2) 0.44536(12) 0.0556(7) Uani 1 1 d . . . . .
H45 H 0.139146 0.794517 0.443856 0.067 Uiso 1 1 calc R U . . .
C46 C 0.16432(7) 0.70772(19) 0.41046(12) 0.0503(6) Uani 1 1 d . . . . .
C47 C 0.13933(7) 0.6759(2) 0.36928(13) 0.0559(7) Uani 1 1 d . . . . .
H47 H 0.118479 0.698265 0.365346 0.067 Uiso 1 1 calc R U . . .
C48 C 0.14508(7) 0.6150(2) 0.33623(12) 0.0540(7) Uani 1 1 d . . . . .
H48 H 0.128465 0.596910 0.308678 0.065 Uiso 1 1 calc R U . . .
C49 C 0.17606(7) 0.5774(2) 0.34242(11) 0.0495(6) Uani 1 1 d . . . . .
C50 C 0.18312(7) 0.5115(2) 0.31020(12) 0.0549(7) Uani 1 1 d . . . . .
H50 H 0.167448 0.492254 0.281591 0.066 Uiso 1 1 calc R U . . .
C51 C 0.21288(7) 0.4754(2) 0.32067(11) 0.0516(7) Uani 1 1 d . . . . .
H51 H 0.217817 0.431642 0.298858 0.062 Uiso 1 1 calc R U . . .
C52 C 0.23614(6) 0.50265(18) 0.36341(10) 0.0445(6) Uani 1 1 d . . . . .
C53 C 0.20094(7) 0.60443(18) 0.38342(11) 0.0459(6) Uani 1 1 d . . . . .
C54 C 0.19531(7) 0.67415(18) 0.41600(11) 0.0459(6) Uani 1 1 d . . . . .
C55 C 0.24372(8) 0.80893(18) 0.51859(11) 0.0495(6) Uani 1 1 d . . . . .
C56 C 0.24143(8) 0.83826(19) 0.56721(12) 0.0527(7) Uani 1 1 d . . . . .
H56 H 0.222074 0.829913 0.577881 0.063 Uiso 1 1 calc R U . . .
C57 C 0.26653(9) 0.87948(18) 0.60080(12) 0.0540(7) Uani 1 1 d . . . . .
C58 C 0.29520(9) 0.8875(2) 0.58393(13) 0.0582(8) Uani 1 1 d . . . . .
C59 C 0.29704(8) 0.86980(19) 0.53243(13) 0.0551(7) Uani 1 1 d . . . . .
C60 C 0.27137(8) 0.82702(18) 0.50178(12) 0.0511(7) Uani 1 1 d . . . . .
H60 H 0.272761 0.809556 0.468219 0.061 Uiso 1 1 calc R U . . .
C61 C 0.34173(12) 0.8509(3) 0.64453(18) 0.0943(14) Uani 1 1 d . . . . .
H61A H 0.360091 0.876334 0.668056 0.141 Uiso 1 1 calc R U . . .
H61B H 0.329648 0.816062 0.664129 0.141 Uiso 1 1 calc R U . . .
H61C H 0.349016 0.814551 0.619442 0.141 Uiso 1 1 calc R U . . .
C62 C 0.26160(9) 0.9197(2) 0.65150(13) 0.0621(8) Uani 1 1 d . . . . .
C63 C 0.27358(14) 1.0139(3) 0.65572(18) 0.0952(15) Uani 1 1 d . . . . .
H63A H 0.296395 1.014738 0.656816 0.143 Uiso 1 1 calc R U . . .
H63B H 0.269617 1.039818 0.687192 0.143 Uiso 1 1 calc R U . . .
H63C H 0.262315 1.046543 0.625833 0.143 Uiso 1 1 calc R U . . .
C64 C 0.27826(13) 0.8694(3) 0.69928(16) 0.0897(13) Uani 1 1 d . . . . .
H64A H 0.272296 0.808638 0.695047 0.134 Uiso 1 1 calc R U . . .
H64B H 0.271848 0.892456 0.729650 0.134 Uiso 1 1 calc R U . . .
H64C H 0.301293 0.874947 0.703690 0.134 Uiso 1 1 calc R U . . .
C65 C 0.22627(11) 0.9235(3) 0.65197(15) 0.0791(11) Uani 1 1 d . . . . .
H65A H 0.214792 0.953575 0.621184 0.119 Uiso 1 1 calc R U . . .
H65B H 0.223456 0.954281 0.682696 0.119 Uiso 1 1 calc R U . . .
H65C H 0.217956 0.864931 0.652322 0.119 Uiso 1 1 calc R U . . .
C66 C 0.32418(9) 0.9043(2) 0.50819(14) 0.0625(8) Uani 1 1 d . . . . .
C70 C 0.26712(6) 0.45695(17) 0.37720(11) 0.0437(6) Uani 1 1 d . . . . .
C71 C 0.27985(7) 0.43066(17) 0.42762(11) 0.0452(6) Uani 1 1 d . . . . .
H71 H 0.268984 0.445071 0.453799 0.054 Uiso 1 1 calc R U . . .
C72 C 0.30796(7) 0.38398(17) 0.44069(11) 0.0455(6) Uani 1 1 d . . . . .
C73 C 0.32441(7) 0.36875(17) 0.40095(11) 0.0462(6) Uani 1 1 d . . . . .
C74 C 0.31076(7) 0.38517(17) 0.34897(11) 0.0443(6) Uani 1 1 d . . . . .
C75 C 0.28233(7) 0.43108(17) 0.33861(10) 0.0437(6) Uani 1 1 d . . . . .
H75 H 0.272958 0.445310 0.303954 0.052 Uiso 1 1 calc R U . . .
C76 C 0.37949(8) 0.3976(2) 0.42220(14) 0.0653(8) Uani 1 1 d . . . . .
H76A H 0.400265 0.369501 0.431512 0.098 Uiso 1 1 calc R U . . .
H76B H 0.378033 0.430543 0.390454 0.098 Uiso 1 1 calc R U . . .
H76C H 0.376921 0.436386 0.449940 0.098 Uiso 1 1 calc R U . . .
C77 C 0.31858(8) 0.34144(19) 0.49459(11) 0.0513(7) Uani 1 1 d . . . . .
C78 C 0.29487(9) 0.3626(2) 0.52858(13) 0.0648(9) Uani 1 1 d . . . . .
H78A H 0.294798 0.424697 0.534645 0.097 Uiso 1 1 calc R U . . .
H78B H 0.301226 0.332524 0.561539 0.097 Uiso 1 1 calc R U . . .
H78C H 0.273560 0.343955 0.511123 0.097 Uiso 1 1 calc R U . . .
C79 C 0.35149(9) 0.3695(2) 0.52477(13) 0.0634(8) Uani 1 1 d . . . . .
H79A H 0.367861 0.342776 0.509693 0.095 Uiso 1 1 calc R U . . .
H79B H 0.354335 0.351497 0.560702 0.095 Uiso 1 1 calc R U . . .
H79C H 0.353287 0.432185 0.523160 0.095 Uiso 1 1 calc R U . . .
C80 C 0.31838(9) 0.2429(2) 0.48666(13) 0.0621(8) Uani 1 1 d . . . . .
H80A H 0.296925 0.224091 0.470073 0.093 Uiso 1 1 calc R U . . .
H80B H 0.325015 0.214317 0.520054 0.093 Uiso 1 1 calc R U . . .
H80C H 0.333082 0.227810 0.464830 0.093 Uiso 1 1 calc R U . . .
C81 C 0.32429(7) 0.3495(2) 0.30394(12) 0.0524(7) Uani 1 1 d . . . . .
C82 C 0.35371(13) 0.3980(4) 0.2961(2) 0.114(2) Uani 1 1 d . . . . .
H82A H 0.348921 0.459520 0.292129 0.171 Uiso 1 1 calc R U . . .
H82B H 0.359816 0.376498 0.265073 0.171 Uiso 1 1 calc R U . . .
H82C H 0.371207 0.389009 0.325911 0.171 Uiso 1 1 calc R U . . .
C83 C 0.29953(9) 0.3543(2) 0.25333(13) 0.0665(9) Uani 1 1 d . . . . .
H83A H 0.280365 0.323402 0.256875 0.100 Uiso 1 1 calc R U . . .
H83B H 0.308095 0.327939 0.225879 0.100 Uiso 1 1 calc R U . . .
H83C H 0.294253 0.414544 0.244782 0.100 Uiso 1 1 calc R U . . .
C84 C 0.33230(11) 0.2531(2) 0.31265(14) 0.0795(12) Uani 1 1 d . . . . .
H84A H 0.348711 0.246031 0.344208 0.119 Uiso 1 1 calc R U . . .
H84B H 0.340074 0.230477 0.283404 0.119 Uiso 1 1 calc R U . . .
H84C H 0.313196 0.221587 0.315864 0.119 Uiso 1 1 calc R U . . .
C85 C 0.27432(7) 0.59742(18) 0.56611(11) 0.0453(6) Uani 1 1 d . . . . .
C86 C 0.29598(7) 0.5942(2) 0.61400(11) 0.0533(7) Uani 1 1 d . . . . .
H86 H 0.288340 0.590495 0.644713 0.064 Uiso 1 1 calc R U . . .
C87 C 0.32801(7) 0.5965(2) 0.61666(12) 0.0564(7) Uani 1 1 d . . . . .
H87 H 0.342526 0.592692 0.648999 0.068 Uiso 1 1 calc R U . . .
C88 C 0.33936(7) 0.6047(2) 0.57095(12) 0.0510(6) Uani 1 1 d . . . . .
C89 C 0.37225(7) 0.6018(2) 0.56963(12) 0.0551(7) Uani 1 1 d . . . . .
H89 H 0.387746 0.595352 0.600742 0.066 Uiso 1 1 calc R U . . .
C90 C 0.38157(7) 0.6083(2) 0.52429(12) 0.0530(7) Uani 1 1 d . . . . .
H90 H 0.403401 0.603046 0.523828 0.064 Uiso 1 1 calc R U . . .
C91 C 0.35875(7) 0.62312(18) 0.47708(12) 0.0473(6) Uani 1 1 d . . . . .
C92 C 0.36746(7) 0.63401(19) 0.42929(12) 0.0517(7) Uani 1 1 d . . . . .
H92 H 0.389045 0.629827 0.427072 0.062 Uiso 1 1 calc R U . . .
C93 C 0.34449(7) 0.65055(18) 0.38665(12) 0.0492(6) Uani 1 1 d . . . . .
H93 H 0.350198 0.657343 0.354455 0.059 Uiso 1 1 calc R U . . .
C94 C 0.31233(7) 0.65782(17) 0.38927(11) 0.0438(6) Uani 1 1 d . . . . .
C95 C 0.32634(7) 0.62790(17) 0.47719(10) 0.0425(5) Uani 1 1 d . . . . .
C96 C 0.31623(6) 0.61343(17) 0.52475(11) 0.0443(6) Uani 1 1 d . . . . .
C97 C 0.23985(6) 0.58486(18) 0.56323(10) 0.0444(6) Uani 1 1 d . . . . .
C98 C 0.22557(7) 0.62028(18) 0.60055(11) 0.0469(6) Uani 1 1 d . . . . .
H98 H 0.238171 0.653195 0.627485 0.056 Uiso 1 1 calc R U . . .
C99 C 0.19337(7) 0.60904(19) 0.59969(11) 0.0487(6) Uani 1 1 d . . . . .
C100 C 0.17530(7) 0.5612(2) 0.55781(11) 0.0497(6) Uani 1 1 d . . . . .
C101 C 0.19013(7) 0.51323(19) 0.52431(11) 0.0482(6) Uani 1 1 d . . . . .
C102 C 0.22205(7) 0.52979(18) 0.52646(11) 0.0465(6) Uani 1 1 d . . . . .
H102 H 0.232044 0.502864 0.502232 0.056 Uiso 1 1 calc R U . . .
C103 C 0.12626(8) 0.6198(3) 0.51435(13) 0.0642(9) Uani 1 1 d . . . . .
H10A H 0.103311 0.614675 0.511167 0.096 Uiso 1 1 calc R U . . .
H10B H 0.133136 0.677882 0.526030 0.096 Uiso 1 1 calc R U . . .
H10C H 0.131357 0.609108 0.480870 0.096 Uiso 1 1 calc R U . . .
C104 C 0.17945(8) 0.6405(2) 0.64506(13) 0.0556(7) Uani 1 1 d . . . . .
C105 C 0.20600(8) 0.6702(3) 0.68994(13) 0.0655(9) Uani 1 1 d . . . . .
H10D H 0.221962 0.624660 0.698612 0.098 Uiso 1 1 calc R U . . .
H10E H 0.197056 0.682542 0.719890 0.098 Uiso 1 1 calc R U . . .
H10F H 0.215927 0.722188 0.679980 0.098 Uiso 1 1 calc R U . . .
C106 C 0.15594(9) 0.7155(2) 0.63036(15) 0.0692(9) Uani 1 1 d . . . . .
H10G H 0.165997 0.761594 0.614564 0.104 Uiso 1 1 calc R U . . .
H10H H 0.149878 0.737474 0.661284 0.104 Uiso 1 1 calc R U . . .
H10I H 0.136996 0.695298 0.605889 0.104 Uiso 1 1 calc R U . . .
C107 C 0.16239(8) 0.5650(2) 0.66555(13) 0.0645(9) Uani 1 1 d . . . . .
H10J H 0.145132 0.543910 0.638069 0.097 Uiso 1 1 calc R U . . .
H10K H 0.153680 0.584884 0.694472 0.097 Uiso 1 1 calc R U . . .
H10L H 0.177566 0.518459 0.677057 0.097 Uiso 1 1 calc R U . . .
C108 C 0.17338(8) 0.4353(2) 0.49282(12) 0.0546(7) Uani 1 1 d . . . . .
C109 C 0.19580(9) 0.3880(2) 0.46475(14) 0.0662(9) Uani 1 1 d . . . . .
H10M H 0.202700 0.427449 0.440741 0.099 Uiso 1 1 calc R U . . .
H10N H 0.184653 0.339105 0.445698 0.099 Uiso 1 1 calc R U . . .
H10O H 0.214350 0.367173 0.489894 0.099 Uiso 1 1 calc R U . . .
C110 C 0.14285(9) 0.4566(3) 0.45220(14) 0.0693(9) Uani 1 1 d . . . . .
H11A H 0.126176 0.474751 0.469569 0.104 Uiso 1 1 calc R U . . .
H11B H 0.135802 0.405461 0.431356 0.104 Uiso 1 1 calc R U . . .
H11C H 0.147229 0.503085 0.429967 0.104 Uiso 1 1 calc R U . . .
C111 C 0.16470(9) 0.3722(2) 0.53252(13) 0.0622(8) Uani 1 1 d . . . . .
H11D H 0.184025 0.355098 0.557261 0.093 Uiso 1 1 calc R U . . .
H11E H 0.154479 0.321091 0.514690 0.093 Uiso 1 1 calc R U . . .
H11F H 0.150125 0.400382 0.550725 0.093 Uiso 1 1 calc R U . . .
C112 C 0.28806(7) 0.68280(17) 0.34275(11) 0.0449(6) Uani 1 1 d . . . . .
C113 C 0.29121(7) 0.65513(18) 0.29423(11) 0.0475(6) Uani 1 1 d . . . . .
H113 H 0.308645 0.619298 0.291951 0.057 Uiso 1 1 calc R U . . .
C114 C 0.26984(8) 0.67799(19) 0.24920(11) 0.0508(7) Uani 1 1 d . . . . .
C115 C 0.24319(7) 0.7272(2) 0.25495(11) 0.0509(6) Uani 1 1 d . . . . .
C116 C 0.24133(7) 0.76621(19) 0.30212(12) 0.0503(6) Uani 1 1 d . . . . .
C117 C 0.26357(7) 0.74041(18) 0.34550(11) 0.0468(6) Uani 1 1 d . . . . .
H117 H 0.262108 0.762575 0.378086 0.056 Uiso 1 1 calc R U . . .
C118 C 0.19458(10) 0.6748(3) 0.20596(16) 0.0789(11) Uani 1 1 d . . . . .
H11G H 0.177983 0.686964 0.175305 0.118 Uiso 1 1 calc R U . . .
H11H H 0.204081 0.618638 0.202209 0.118 Uiso 1 1 calc R U . . .
H11I H 0.185282 0.674201 0.236322 0.118 Uiso 1 1 calc R U . . .
C119 C 0.27743(9) 0.6594(2) 0.19606(12) 0.0587(8) Uani 1 1 d . . . . .
C120 C 0.31100(9) 0.6209(3) 0.20144(13) 0.0682(9) Uani 1 1 d . . . . .
H12A H 0.326679 0.659574 0.222124 0.102 Uiso 1 1 calc R U . . .
H12B H 0.315581 0.614135 0.167272 0.102 Uiso 1 1 calc R U . . .
H12C H 0.311998 0.564766 0.218327 0.102 Uiso 1 1 calc R U . . .
C121 C 0.27931(11) 0.7473(2) 0.16920(14) 0.0731(10) Uani 1 1 d . . . . .
H12D H 0.258672 0.776142 0.163682 0.110 Uiso 1 1 calc R U . . .
H12E H 0.284987 0.737931 0.136017 0.110 Uiso 1 1 calc R U . . .
H12F H 0.295464 0.783383 0.190972 0.110 Uiso 1 1 calc R U . . .
C122 C 0.25443(11) 0.5990(3) 0.16211(16) 0.0826(12) Uani 1 1 d . . . . .
H12G H 0.252328 0.546250 0.181157 0.124 Uiso 1 1 calc R U . . .
H12H H 0.262412 0.584800 0.131459 0.124 Uiso 1 1 calc R U . . .
H12I H 0.233671 0.626886 0.151755 0.124 Uiso 1 1 calc R U . . .
C123 C 0.21832(8) 0.8421(2) 0.30442(13) 0.0572(7) Uani 1 1 d . . . . .
C124 C 0.22459(10) 0.8816(2) 0.35911(14) 0.0673(9) Uani 1 1 d . . . . .
H12J H 0.219636 0.839041 0.383291 0.101 Uiso 1 1 calc R U . . .
H12K H 0.211151 0.932358 0.358904 0.101 Uiso 1 1 calc R U . . .
H12L H 0.246942 0.898254 0.369716 0.101 Uiso 1 1 calc R U . . .
C125 C 0.18279(8) 0.8177(3) 0.28905(15) 0.0703(10) Uani 1 1 d . . . . .
H12M H 0.176830 0.807273 0.251935 0.105 Uiso 1 1 calc R U . . .
H12N H 0.169970 0.864886 0.297994 0.105 Uiso 1 1 calc R U . . .
H12O H 0.179063 0.765612 0.307479 0.105 Uiso 1 1 calc R U . . .
C126 C 0.22542(9) 0.9139(2) 0.26834(13) 0.0622(8) Uani 1 1 d . . . . .
H12P H 0.248018 0.928539 0.277644 0.093 Uiso 1 1 calc R U . . .
H12Q H 0.212772 0.964906 0.271869 0.093 Uiso 1 1 calc R U . . .
H12R H 0.219974 0.893678 0.232681 0.093 Uiso 1 1 calc R U . . .
C67A C 0.31701(15) 0.8841(4) 0.4499(2) 0.0810(18) Uani 0.770(7) 1 d . . P C 1
H67A H 0.316006 0.821698 0.444763 0.122 Uiso 0.770(7) 1 calc R U P C 1
H67B H 0.333858 0.908007 0.434752 0.122 Uiso 0.770(7) 1 calc R U P C 1
H67C H 0.296636 0.909786 0.433208 0.122 Uiso 0.770(7) 1 calc R U P C 1
C68A C 0.3249(2) 1.0030(3) 0.5139(3) 0.092(2) Uani 0.770(7) 1 d . . P C 1
H68A H 0.305136 1.027277 0.493713 0.138 Uiso 0.770(7) 1 calc R U P C 1
H68B H 0.342916 1.026158 0.501394 0.138 Uiso 0.770(7) 1 calc R U P C 1
H68C H 0.327157 1.018227 0.550163 0.138 Uiso 0.770(7) 1 calc R U P C 1
C69A C 0.35674(14) 0.8657(4) 0.5319(3) 0.0845(19) Uani 0.770(7) 1 d . . P C 1
H69A H 0.363973 0.886902 0.567125 0.127 Uiso 0.770(7) 1 calc R U P C 1
H69B H 0.371971 0.882551 0.511376 0.127 Uiso 0.770(7) 1 calc R U P C 1
H69C H 0.355089 0.802882 0.532328 0.127 Uiso 0.770(7) 1 calc R U P C 1
C67B C 0.3095(3) 0.9483(10) 0.4571(6) 0.053(4) Uani 0.230(7) 1 d . . P C 2
H67D H 0.298112 0.905672 0.432898 0.080 Uiso 0.230(7) 1 calc R U P C 2
H67E H 0.326349 0.974408 0.442873 0.080 Uiso 0.230(7) 1 calc R U P C 2
H67F H 0.294718 0.992983 0.462938 0.080 Uiso 0.230(7) 1 calc R U P C 2
C68B C 0.3471(5) 0.9751(11) 0.5425(6) 0.063(4) Uani 0.230(7) 1 d . . P C 2
H68D H 0.334185 1.019006 0.554357 0.095 Uiso 0.230(7) 1 calc R U P C 2
H68E H 0.360437 1.002141 0.521517 0.095 Uiso 0.230(7) 1 calc R U P C 2
H68F H 0.360696 0.946810 0.572188 0.095 Uiso 0.230(7) 1 calc R U P C 2
C69B C 0.3455(3) 0.8304(9) 0.5000(5) 0.046(3) Uani 0.230(7) 1 d . . P C 2
H69D H 0.351765 0.797304 0.531906 0.069 Uiso 0.230(7) 1 calc R U P C 2
H69E H 0.364526 0.853326 0.490360 0.069 Uiso 0.230(7) 1 calc R U P C 2
H69F H 0.334078 0.793072 0.472557 0.069 Uiso 0.230(7) 1 calc R U P C 2
P1 P 0.43739(3) 1.55317(7) 0.36172(5) 0.0797(3) Uani 1 1 d . . . . .
F1 F 0.39970(5) 1.56246(13) 0.34086(9) 0.0738(6) Uani 1 1 d . . . . .
F2 F 0.43193(6) 1.51780(15) 0.41534(10) 0.0834(6) Uani 1 1 d . . . . .
F3 F 0.47442(7) 1.5467(3) 0.38146(15) 0.1341(12) Uani 1 1 d . . . . .
F4 F 0.44256(7) 1.59043(19) 0.30824(12) 0.1066(9) Uani 1 1 d . . . . .
F5 F 0.43806(7) 1.65019(16) 0.38351(12) 0.1024(8) Uani 1 1 d . . . . .
F6 F 0.43511(7) 1.45680(16) 0.33996(12) 0.1057(9) Uani 1 1 d . . . . .
P2 P -0.05131(2) -0.30469(6) 0.10235(4) 0.0621(2) Uani 1 1 d . . . . .
F7 F -0.02885(11) -0.2269(3) 0.10404(15) 0.175(2) Uani 1 1 d . . . . .
F8 F -0.04623(5) -0.32716(14) 0.04646(7) 0.0678(5) Uani 1 1 d . . . . .
F9 F -0.07327(6) -0.38690(14) 0.10093(9) 0.0830(6) Uani 1 1 d . . . . .
F10 F -0.05721(6) -0.2829(2) 0.15833(9) 0.0996(8) Uani 1 1 d . . . . .
F11 F -0.08203(7) -0.25088(16) 0.07714(10) 0.0969(8) Uani 1 1 d . . . . .
F12 F -0.02161(6) -0.3633(3) 0.12722(10) 0.1294(14) Uani 1 1 d . . . . .
O9 O 0.19944(8) 0.0946(2) 0.55729(12) 0.0951(9) Uani 1 1 d . . . . .
C173 C 0.23726(13) 0.0787(4) 0.5046(2) 0.1163(19) Uani 1 1 d . . . . .
H17A H 0.254346 0.108166 0.492717 0.174 Uiso 1 1 calc R U . . .
H17B H 0.245618 0.026325 0.523218 0.174 Uiso 1 1 calc R U . . .
H17C H 0.220340 0.063466 0.475025 0.174 Uiso 1 1 calc R U . . .
C174 C 0.22442(14) 0.1361(4) 0.5393(2) 0.1120(19) Uani 1 1 d . . . . .
H17D H 0.241574 0.152141 0.568975 0.134 Uiso 1 1 calc R U . . .
H17E H 0.216259 0.189336 0.520712 0.134 Uiso 1 1 calc R U . . .
C175 C 0.18710(18) 0.1427(4) 0.5944(2) 0.119(2) Uani 1 1 d . . . . .
H17F H 0.181097 0.200946 0.580695 0.143 Uiso 1 1 calc R U . . .
H17G H 0.203793 0.148931 0.626180 0.143 Uiso 1 1 calc R U . . .
C176 C 0.15895(18) 0.1000(5) 0.6068(2) 0.140(3) Uani 1 1 d . . . . .
H17H H 0.151124 0.134377 0.632157 0.210 Uiso 1 1 calc R U . . .
H17I H 0.142249 0.094655 0.575448 0.210 Uiso 1 1 calc R U . . .
H17J H 0.164928 0.042678 0.620901 0.210 Uiso 1 1 calc R U . . .
O11 O 0.2122(2) 0.2480(4) 0.3303(2) 0.170(2) Uani 1 1 d D . . . .
C181 C 0.15865(18) 0.2679(5) 0.3085(3) 0.163(4) Uani 1 1 d . . . . .
H18A H 0.139719 0.232286 0.306548 0.244 Uiso 1 1 calc R U . . .
H18B H 0.158581 0.314982 0.332863 0.244 Uiso 1 1 calc R U . . .
H18C H 0.158602 0.291650 0.274430 0.244 Uiso 1 1 calc R U . . .
C182 C 0.1887(4) 0.2123(7) 0.3268(6) 0.275(10) Uani 1 1 d . . . . .
H18D H 0.188070 0.187370 0.360692 0.329 Uiso 1 1 calc R U . . .
H18E H 0.188090 0.164087 0.302382 0.329 Uiso 1 1 calc R U . . .
C183 C 0.24679(18) 0.2140(5) 0.3630(4) 0.164(3) Uani 1 1 d D U . . .
H18F H 0.263892 0.249576 0.354358 0.197 Uiso 1 1 calc R U . . .
H18G H 0.247811 0.219885 0.400276 0.197 Uiso 1 1 calc R U . . .
C184 C 0.2508(4) 0.1364(7) 0.3524(5) 0.319(10) Uani 1 1 d D U . . .
H18H H 0.271484 0.116758 0.371972 0.479 Uiso 1 1 calc R U . . .
H18I H 0.233995 0.101290 0.361324 0.479 Uiso 1 1 calc R U . . .
H18J H 0.250045 0.130923 0.315497 0.479 Uiso 1 1 calc R U . . .
O10 O 0.42612(11) 1.5422(3) 0.12953(18) 0.1349(16) Uani 1 1 d . . . . .
C177 C 0.44820(15) 1.5666(5) 0.0553(2) 0.132(2) Uani 1 1 d . . . . .
H17K H 0.467789 1.585651 0.045885 0.199 Uiso 1 1 calc R U . . .
H17L H 0.443156 1.507982 0.042644 0.199 Uiso 1 1 calc R U . . .
H17M H 0.430790 1.605179 0.039772 0.199 Uiso 1 1 calc R U . . .
C178 C 0.45257(13) 1.5681(4) 0.1124(2) 0.1056(16) Uani 1 1 d . . . . .
H17N H 0.470567 1.530140 0.127673 0.127 Uiso 1 1 calc R U . . .
H17O H 0.458216 1.627221 0.124803 0.127 Uiso 1 1 calc R U . . .
C179 C 0.4310(2) 1.5450(4) 0.1835(3) 0.150(3) Uani 1 1 d . . . . .
H17P H 0.433993 1.605293 0.195537 0.180 Uiso 1 1 calc R U . . .
H17Q H 0.450253 1.512102 0.199325 0.180 Uiso 1 1 calc R U . . .
C180 C 0.4013(2) 1.5053(6) 0.1999(3) 0.184(4) Uani 1 1 d . . . . .
H18K H 0.404492 1.507112 0.237447 0.276 Uiso 1 1 calc R U . . .
H18L H 0.382334 1.538512 0.184394 0.276 Uiso 1 1 calc R U . . .
H18M H 0.398547 1.445585 0.188171 0.276 Uiso 1 1 calc R U . . .
N9 N 0.11132(17) -0.3584(6) 0.2018(3) 0.178(3) Uani 1 1 d . . . . .
C169 C 0.0877(2) -0.3291(5) 0.2033(2) 0.122(2) Uani 1 1 d . . . . .
C170 C 0.05654(17) -0.2894(4) 0.2034(2) 0.1164(19) Uani 1 1 d . . . . .
H17X H 0.054954 -0.278181 0.238911 0.175 Uiso 1 1 calc R U . . .
H17Y H 0.039505 -0.328463 0.187099 0.175 Uiso 1 1 calc R U . . .
H H 0.054565 -0.235109 0.184287 0.175 Uiso 1 1 calc R U . . .
C171 C -0.05377(15) -0.1540(4) -0.0287(2) 0.1051(16) Uani 1 1 d . U . . .
H17R H -0.060807 -0.163120 -0.065872 0.158 Uiso 0.5 1 calc R U P D 1
H17S H -0.072309 -0.148503 -0.013432 0.158 Uiso 0.5 1 calc R U P D 1
H17T H -0.040904 -0.203069 -0.013299 0.158 Uiso 0.5 1 calc R U P D 1
H17U H -0.049483 -0.157050 -0.063287 0.158 Uiso 0.5 1 calc R U P E 2
H17V H -0.046682 -0.207277 -0.010113 0.158 Uiso 0.5 1 calc R U P E 2
H17W H -0.042318 -0.105154 -0.010179 0.158 Uiso 0.5 1 calc R U P E 2
N10A N -0.0206(3) -0.0233(7) -0.0100(3) 0.142(5) Uani 0.5 1 d . . P F 1
C172 C -0.0365(4) -0.0827(8) -0.0201(3) 0.112(4) Uani 0.5 1 d . . P F 1
N10B N -0.1140(3) -0.1392(5) -0.0367(3) 0.100(2) Uani 0.5 1 d . . P F 2
C1A C -0.0874(2) -0.1431(5) -0.0327(3) 0.074(2) Uani 0.5 1 d . U P F 2

loop_
_atom_site_aniso_label
_atom_site_aniso_U_11
_atom_site_aniso_U_22
_atom_site_aniso_U_33
_atom_site_aniso_U_23
_atom_site_aniso_U_13
_atom_site_aniso_U_12
Cu1 0.0425(3) 0.0409(2) 0.1016(5) 0.000 0.0281(3) 0.000
O1 0.0490(11) 0.0574(12) 0.0660(14) 0.0106(10) 0.0132(10) -0.0091(9)
O2 0.116(2) 0.0642(15) 0.120(2) 0.0145(15) 0.077(2) 0.0320(15)
N1 0.0386(12) 0.0442(13) 0.107(2) -0.0076(13) 0.0172(13) -0.0010(10)
N2 0.0341(12) 0.0445(13) 0.108(2) 0.0049(13) 0.0166(13) -0.0001(10)
C1 0.0428(17) 0.0434(16) 0.147(4) -0.0065(19) 0.012(2) 0.0008(13)
C2 0.0442(18) 0.0456(18) 0.202(5) -0.014(2) 0.013(2) 0.0041(14)
C3 0.050(2) 0.053(2) 0.202(6) -0.034(3) 0.016(3) 0.0075(16)
C4 0.0408(17) 0.059(2) 0.159(4) -0.027(2) 0.021(2) 0.0025(15)
C5 0.0405(15) 0.0508(16) 0.101(3) -0.0126(16) 0.0142(16) 0.0010(12)
C6 0.055(2) 0.0390(18) 0.278(8) -0.010(3) 0.011(3) 0.0020(15)
C7 0.0347(14) 0.0533(17) 0.110(3) 0.0159(17) 0.0181(16) 0.0008(12)
C8 0.0470(17) 0.059(2) 0.113(3) 0.0217(19) 0.0091(18) -0.0042(15)
C9 0.0457(18) 0.057(2) 0.137(4) 0.025(2) -0.002(2) -0.0089(15)
C10 0.0406(16) 0.0471(17) 0.137(4) 0.013(2) -0.007(2) -0.0035(13)
C11 0.0349(14) 0.0443(15) 0.108(3) 0.0048(15) 0.0036(15) -0.0004(12)
C12 0.052(2) 0.0437(16) 0.152(5) 0.0056(18) -0.018(2) -0.0037(15)
C13 0.0369(13) 0.0514(15) 0.072(2) -0.0095(13) 0.0116(13) 0.0002(11)
C14 0.0425(15) 0.0699(19) 0.059(2) -0.0169(14) 0.0126(13) 0.0009(13)
C15 0.0428(14) 0.0721(19) 0.0441(17) -0.0003(13) 0.0111(11) 0.0006(13)
C16 0.0390(13) 0.0547(15) 0.0440(16) 0.0010(11) 0.0091(10) -0.0037(11)
C17 0.0404(13) 0.0535(15) 0.0414(16) -0.0001(11) 0.0121(10) -0.0017(11)
C18 0.0420(14) 0.0509(15) 0.0523(17) 0.0002(12) 0.0177(11) -0.0009(11)
C19 0.078(2) 0.0570(19) 0.081(3) 0.0060(17) 0.0100(19) 0.0046(17)
C20 0.0601(19) 0.080(2) 0.049(2) 0.0021(15) 0.0241(14) -0.0004(16)
C21 0.223(7) 0.102(4) 0.177(6) 0.058(4) 0.172(6) 0.068(4)
C22 0.105(4) 0.119(4) 0.097(4) 0.050(3) 0.047(3) 0.009(3)
C23 0.072(3) 0.375(12) 0.110(5) -0.091(6) 0.057(3) -0.088(5)
C24 0.0500(16) 0.0604(17) 0.0481(18) -0.0043(12) 0.0172(12) -0.0047(13)
C28 0.0437(15) 0.0545(17) 0.092(3) 0.0163(16) 0.0210(15) 0.0051(13)
C29 0.0438(15) 0.075(2) 0.068(2) 0.0263(17) 0.0145(14) 0.0043(14)
C30 0.0433(16) 0.087(2) 0.063(2) 0.0235(17) 0.0138(14) 0.0146(15)
C31 0.069(2) 0.0590(19) 0.098(3) 0.0140(18) 0.041(2) 0.0185(16)
C32 0.071(2) 0.0518(18) 0.130(4) -0.0038(19) 0.059(2) 0.0050(16)
C33 0.060(2) 0.0512(18) 0.130(4) -0.0013(19) 0.050(2) 0.0020(15)
C34 0.127(4) 0.083(3) 0.156(5) 0.042(3) 0.089(4) 0.054(3)
C35 0.082(3) 0.056(2) 0.143(4) -0.024(2) 0.070(3) -0.0101(18)
C36 0.123(4) 0.056(2) 0.155(5) -0.017(2) 0.092(4) -0.015(2)
C37 0.085(3) 0.062(2) 0.172(6) -0.023(3) 0.069(3) -0.007(2)
C38 0.077(3) 0.068(2) 0.177(5) -0.044(3) 0.075(3) -0.023(2)
C39 0.069(2) 0.124(3) 0.042(2) -0.0082(19) 0.0168(16) -0.024(2)
C25A 0.053(3) 0.078(4) 0.043(3) -0.007(2) 0.0029(18) -0.005(2)
C26A 0.079(4) 0.099(4) 0.047(3) -0.017(3) 0.028(2) -0.022(3)
C27A 0.061(3) 0.078(4) 0.077(4) -0.024(3) 0.013(3) 0.009(3)
C40A 0.068(5) 0.079(6) 0.048(6) 0.002(4) 0.026(4) 0.002(4)
C41A 0.065(4) 0.094(6) 0.043(4) 0.003(3) 0.019(3) 0.009(4)
C42A 0.053(4) 0.076(5) 0.052(5) -0.003(4) 0.016(3) 0.015(4)
C25B 0.060(7) 0.065(8) 0.061(8) -0.003(6) 0.011(6) -0.015(6)
C26B 0.069(8) 0.066(7) 0.051(7) 0.004(5) 0.010(5) 0.017(6)
C27B 0.057(6) 0.057(6) 0.044(6) -0.010(5) 0.015(5) -0.002(5)
C40B 0.103(7) 0.076(6) 0.062(7) 0.003(4) 0.043(5) 0.007(5)
C41B 0.086(5) 0.080(5) 0.061(5) -0.023(3) 0.030(4) -0.005(4)
C42B 0.053(4) 0.091(5) 0.053(5) -0.016(4) 0.022(3) 0.001(3)
Cu3 0.0527(3) 0.0462(2) 0.0422(3) 0.000 0.0080(2) 0.000
O7 0.0580(12) 0.0648(13) 0.0476(12) 0.0104(9) 0.0173(9) 0.0089(10)
O8 0.0729(15) 0.0543(12) 0.0692(16) 0.0029(10) 0.0073(11) 0.0120(11)
N7 0.0610(15) 0.0513(13) 0.0431(16) -0.0010(10) 0.0077(11) 0.0006(11)
N8 0.0462(12) 0.0496(12) 0.0359(12) 0.0013(9) 0.0099(9) -0.0011(9)
C127 0.071(2) 0.0524(16) 0.0440(17) 0.0022(12) 0.0069(13) -0.0006(14)
C128 0.105(3) 0.0505(17) 0.051(2) -0.0027(13) 0.0062(18) -0.0003(17)
C129 0.162(5) 0.057(2) 0.057(3) -0.0124(17) 0.009(2) 0.004(2)
C130 0.150(4) 0.062(2) 0.047(2) -0.0062(16) 0.009(2) 0.001(2)
C131 0.078(2) 0.0570(17) 0.0420(19) -0.0022(13) 0.0076(14) 0.0037(15)
C132 0.119(3) 0.0479(17) 0.063(2) -0.0076(15) 0.006(2) -0.0012(19)
C133 0.0457(14) 0.0502(14) 0.0354(14) -0.0007(10) 0.0110(10) 0.0011(11)
C134 0.0466(14) 0.0509(15) 0.0409(16) -0.0016(11) 0.0113(11) -0.0022(11)
C135 0.0525(16) 0.0530(16) 0.0501(18) -0.0052(12) 0.0098(12) -0.0051(12)
C136 0.0501(16) 0.0607(17) 0.0457(18) -0.0018(12) 0.0051(12) -0.0010(13)
C137 0.0497(15) 0.0540(15) 0.0404(16) 0.0019(11) 0.0088(11) 0.0013(12)
C138 0.0543(15) 0.0475(14) 0.0471(17) -0.0038(11) 0.0192(12) -0.0041(12)
C139 0.0700(19) 0.0607(17) 0.0316(16) -0.0008(12) 0.0148(12) 0.0061(14)
C140 0.0578(17) 0.0584(16) 0.0367(16) 0.0011(12) 0.0103(12) 0.0096(13)
C141 0.0541(16) 0.0613(17) 0.0442(17) 0.0026(12) 0.0182(12) 0.0106(13)
C142 0.0548(17) 0.0626(17) 0.0439(18) 0.0039(13) 0.0158(12) 0.0092(14)
C143 0.0596(18) 0.0676(19) 0.0414(18) 0.0043(13) 0.0152(13) 0.0069(14)
C144 0.073(2) 0.0638(19) 0.0428(18) -0.0033(13) 0.0163(14) -0.0050(15)
C145 0.069(2) 0.067(2) 0.060(2) 0.0103(15) 0.0216(16) 0.0134(16)
C146 0.0529(16) 0.0629(17) 0.0471(18) 0.0022(13) 0.0177(12) 0.0027(13)
C147 0.0565(18) 0.075(2) 0.0499(19) 0.0012(14) 0.0198(14) 0.0013(15)
C148 0.067(2) 0.0673(19) 0.0496(19) 0.0008(14) 0.0209(14) 0.0030(15)
C149 0.0539(17) 0.076(2) 0.053(2) 0.0056(15) 0.0153(14) 0.0008(15)
C150 0.0611(19) 0.078(2) 0.0457(19) 0.0055(15) 0.0098(14) 0.0003(16)
C151 0.065(2) 0.116(3) 0.059(2) 0.016(2) 0.0109(17) -0.005(2)
C152 0.070(2) 0.097(3) 0.051(2) 0.0107(18) 0.0117(16) -0.003(2)
C153 0.118(4) 0.092(3) 0.052(2) -0.0041(19) -0.002(2) -0.001(3)
C154 0.0445(15) 0.0545(16) 0.0524(18) -0.0012(12) 0.0069(12) 0.0003(12)
C155 0.0573(17) 0.0548(16) 0.0477(18) 0.0015(12) 0.0064(13) 0.0021(13)
C156 0.0581(18) 0.0563(17) 0.0550(19) 0.0054(13) 0.0072(14) 0.0051(14)
C157 0.0543(17) 0.0515(16) 0.066(2) 0.0023(14) 0.0081(14) 0.0061(13)
C158 0.0567(18) 0.0606(18) 0.055(2) -0.0002(14) 0.0076(14) 0.0080(14)
C159 0.0580(18) 0.0595(17) 0.0510(19) 0.0010(13) 0.0052(13) 0.0083(14)
C160 0.095(3) 0.054(2) 0.091(3) 0.0039(18) 0.012(2) 0.0022(19)
C161 0.083(2) 0.067(2) 0.053(2) 0.0084(15) -0.0018(17) 0.0169(18)
C162 0.113(4) 0.101(3) 0.061(3) 0.024(2) 0.010(2) 0.015(3)
C163 0.095(3) 0.067(2) 0.076(3) 0.0008(18) -0.015(2) 0.023(2)
C164 0.086(3) 0.075(2) 0.071(3) -0.0048(19) -0.014(2) 0.024(2)
C165 0.092(3) 0.070(2) 0.059(2) -0.0004(16) 0.0133(18) 0.030(2)
C166 0.098(3) 0.094(3) 0.083(3) 0.009(2) 0.034(2) 0.039(3)
C167 0.120(4) 0.079(3) 0.078(3) -0.022(2) 0.002(2) 0.029(3)
C168 0.130(4) 0.109(3) 0.057(3) -0.008(2) 0.019(2) 0.056(3)
Cu2 0.04523(18) 0.04908(18) 0.03620(19) 0.00073(12) 0.01372(13) 0.00358(13)
O3 0.0802(17) 0.0779(16) 0.0629(16) -0.0188(12) 0.0141(12) -0.0087(13)
O4 0.0559(12) 0.0562(11) 0.0495(13) 0.0015(9) 0.0118(9) 0.0148(9)
O5 0.0448(11) 0.0762(14) 0.0509(13) 0.0137(10) 0.0150(9) 0.0026(10)
O6 0.0583(13) 0.0804(15) 0.0482(13) 0.0105(10) 0.0092(10) -0.0063(11)
N3 0.0544(13) 0.0482(12) 0.0345(12) 0.0043(9) 0.0187(9) 0.0069(10)
N4 0.0454(12) 0.0467(11) 0.0401(13) 0.0037(9) 0.0167(9) 0.0032(9)
N5 0.0454(12) 0.0466(11) 0.0347(12) -0.0011(8) 0.0146(9) -0.0012(9)
N6 0.0474(12) 0.0447(11) 0.0339(12) 0.0010(8) 0.0160(9) 0.0027(9)
C43 0.0594(17) 0.0492(14) 0.0396(16) 0.0071(11) 0.0196(12) 0.0101(12)
C44 0.069(2) 0.0558(17) 0.0512(19) 0.0042(13) 0.0245(15) 0.0149(14)
C45 0.0581(18) 0.0595(17) 0.0548(19) 0.0079(13) 0.0243(14) 0.0157(14)
C46 0.0507(15) 0.0559(16) 0.0477(17) 0.0106(12) 0.0185(12) 0.0106(12)
C47 0.0500(16) 0.0664(19) 0.0543(19) 0.0136(14) 0.0181(13) 0.0110(14)
C48 0.0476(15) 0.0680(19) 0.0464(18) 0.0056(13) 0.0101(12) 0.0032(13)
C49 0.0467(15) 0.0600(16) 0.0419(16) 0.0049(12) 0.0104(11) 0.0024(12)
C50 0.0516(16) 0.0694(19) 0.0430(17) -0.0063(13) 0.0090(12) -0.0012(14)
C51 0.0537(16) 0.0599(17) 0.0429(17) -0.0071(12) 0.0146(12) 0.0021(13)
C52 0.0470(14) 0.0501(14) 0.0386(15) 0.0007(11) 0.0141(11) 0.0009(11)
C53 0.0459(14) 0.0518(14) 0.0426(16) 0.0079(11) 0.0156(11) 0.0051(11)
C54 0.0514(15) 0.0494(14) 0.0400(16) 0.0069(11) 0.0170(11) 0.0065(12)
C55 0.0640(18) 0.0440(14) 0.0452(17) 0.0021(11) 0.0221(13) 0.0075(12)
C56 0.0693(19) 0.0505(15) 0.0444(18) 0.0025(12) 0.0257(14) 0.0082(13)
C57 0.080(2) 0.0466(15) 0.0399(17) 0.0013(11) 0.0228(14) 0.0037(14)
C58 0.074(2) 0.0498(16) 0.054(2) -0.0042(13) 0.0219(15) 0.0016(14)
C59 0.070(2) 0.0502(15) 0.0503(19) -0.0049(12) 0.0248(14) 0.0002(14)
C60 0.0664(18) 0.0482(15) 0.0434(17) -0.0032(11) 0.0221(13) 0.0043(13)
C61 0.084(3) 0.122(4) 0.072(3) -0.009(3) 0.006(2) 0.008(3)
C62 0.087(2) 0.0559(17) 0.050(2) -0.0046(13) 0.0290(16) -0.0028(16)
C63 0.149(4) 0.066(2) 0.087(3) -0.031(2) 0.061(3) -0.015(3)
C64 0.117(4) 0.106(3) 0.052(3) 0.007(2) 0.031(2) 0.012(3)
C65 0.103(3) 0.085(3) 0.057(2) -0.0163(18) 0.036(2) 0.012(2)
C66 0.077(2) 0.0525(17) 0.067(2) -0.0116(14) 0.0344(17) -0.0091(15)
C70 0.0445(14) 0.0457(13) 0.0416(16) -0.0014(10) 0.0109(11) 0.0011(11)
C71 0.0524(15) 0.0478(14) 0.0376(15) 0.0001(10) 0.0149(11) 0.0002(11)
C72 0.0542(16) 0.0434(13) 0.0398(16) 0.0010(10) 0.0124(11) 0.0020(11)
C73 0.0476(14) 0.0412(13) 0.0505(17) 0.0016(11) 0.0120(11) 0.0040(11)
C74 0.0506(15) 0.0429(13) 0.0420(16) -0.0020(10) 0.0161(11) -0.0026(11)
C75 0.0516(15) 0.0453(13) 0.0346(15) -0.0003(10) 0.0106(11) -0.0002(11)
C76 0.0484(17) 0.081(2) 0.068(2) 0.0103(17) 0.0143(15) 0.0037(16)
C77 0.0623(18) 0.0544(16) 0.0381(17) 0.0059(11) 0.0131(12) 0.0054(13)
C78 0.077(2) 0.077(2) 0.0430(19) 0.0145(15) 0.0196(15) 0.0141(17)
C79 0.071(2) 0.067(2) 0.050(2) 0.0032(14) 0.0095(15) 0.0013(16)
C80 0.077(2) 0.0535(17) 0.054(2) 0.0099(13) 0.0104(15) 0.0043(15)
C81 0.0562(17) 0.0573(16) 0.0475(18) -0.0043(12) 0.0199(13) 0.0031(13)
C82 0.120(4) 0.157(5) 0.086(4) -0.046(3) 0.071(3) -0.063(4)
C83 0.079(2) 0.078(2) 0.044(2) -0.0055(15) 0.0182(15) 0.0198(18)
C84 0.105(3) 0.076(2) 0.054(2) -0.0106(17) 0.0110(19) 0.041(2)
C85 0.0471(14) 0.0490(14) 0.0418(16) 0.0028(11) 0.0140(11) 0.0005(11)
C86 0.0550(17) 0.0705(19) 0.0364(16) 0.0022(13) 0.0142(12) -0.0067(14)
C87 0.0520(16) 0.082(2) 0.0348(17) 0.0050(13) 0.0091(12) -0.0102(15)
C88 0.0483(15) 0.0590(16) 0.0457(17) 0.0007(12) 0.0102(12) -0.0070(13)
C89 0.0453(15) 0.0716(19) 0.0479(18) 0.0069(14) 0.0090(12) -0.0063(14)
C90 0.0458(15) 0.0578(16) 0.0562(19) 0.0062(13) 0.0129(12) -0.0021(12)
C91 0.0444(14) 0.0497(14) 0.0507(17) 0.0032(11) 0.0169(12) -0.0011(11)
C92 0.0536(16) 0.0542(16) 0.0530(19) 0.0037(12) 0.0238(13) 0.0038(13)
C93 0.0554(16) 0.0528(15) 0.0456(17) 0.0029(11) 0.0245(13) 0.0050(12)
C94 0.0513(15) 0.0416(13) 0.0426(16) 0.0011(10) 0.0192(11) 0.0039(11)
C95 0.0485(14) 0.0459(13) 0.0355(15) 0.0015(10) 0.0146(10) -0.0008(11)
C96 0.0438(14) 0.0458(13) 0.0449(16) -0.0001(11) 0.0135(11) -0.0024(11)
C97 0.0435(14) 0.0543(15) 0.0367(15) 0.0055(11) 0.0119(10) 0.0006(11)
C98 0.0518(15) 0.0553(15) 0.0369(16) 0.0033(11) 0.0165(11) 0.0002(12)
C99 0.0516(15) 0.0568(16) 0.0407(16) 0.0068(12) 0.0170(12) 0.0056(12)
C100 0.0431(14) 0.0612(17) 0.0469(17) 0.0107(12) 0.0147(11) 0.0011(12)
C101 0.0502(15) 0.0583(16) 0.0371(16) 0.0052(11) 0.0116(11) -0.0046(12)
C102 0.0504(15) 0.0499(14) 0.0425(16) 0.0012(11) 0.0175(11) -0.0014(12)
C103 0.0528(18) 0.092(2) 0.049(2) 0.0165(16) 0.0126(13) 0.0128(16)
C104 0.0536(17) 0.0674(19) 0.0501(19) 0.0045(13) 0.0207(13) 0.0073(14)
C105 0.065(2) 0.094(3) 0.0413(19) -0.0069(16) 0.0207(14) 0.0060(18)
C106 0.074(2) 0.076(2) 0.062(2) 0.0022(17) 0.0232(17) 0.0191(18)
C107 0.064(2) 0.086(2) 0.051(2) 0.0129(16) 0.0297(15) 0.0062(17)
C108 0.0541(17) 0.0609(17) 0.0514(18) -0.0029(13) 0.0170(13) -0.0095(14)
C109 0.070(2) 0.069(2) 0.063(2) -0.0123(16) 0.0222(16) -0.0155(17)
C110 0.062(2) 0.085(2) 0.058(2) -0.0018(17) 0.0068(15) -0.0120(18)
C111 0.070(2) 0.0645(19) 0.054(2) 0.0017(14) 0.0161(15) -0.0176(16)
C112 0.0520(15) 0.0463(14) 0.0408(16) 0.0034(10) 0.0200(11) 0.0017(11)
C113 0.0608(17) 0.0472(14) 0.0395(16) 0.0025(11) 0.0223(12) 0.0054(12)
C114 0.0623(18) 0.0518(15) 0.0421(17) -0.0001(11) 0.0193(13) -0.0041(13)
C115 0.0540(16) 0.0596(17) 0.0406(17) 0.0076(12) 0.0138(12) -0.0033(13)
C116 0.0500(15) 0.0546(16) 0.0512(18) 0.0107(12) 0.0217(12) 0.0042(12)
C117 0.0540(16) 0.0530(15) 0.0379(16) 0.0044(11) 0.0199(11) 0.0046(12)
C118 0.068(2) 0.100(3) 0.069(3) 0.000(2) 0.0145(18) -0.019(2)
C119 0.080(2) 0.0553(17) 0.0439(19) -0.0002(12) 0.0204(15) 0.0053(15)
C120 0.082(2) 0.088(2) 0.041(2) -0.0074(15) 0.0283(16) 0.0027(19)
C121 0.103(3) 0.071(2) 0.055(2) 0.0112(16) 0.0388(19) 0.012(2)
C122 0.085(3) 0.094(3) 0.068(3) -0.029(2) 0.017(2) -0.006(2)
C123 0.0577(18) 0.0670(18) 0.0518(19) 0.0141(14) 0.0225(14) 0.0138(14)
C124 0.084(2) 0.069(2) 0.058(2) 0.0132(15) 0.0349(17) 0.0306(18)
C125 0.062(2) 0.080(2) 0.076(3) 0.0228(18) 0.0310(17) 0.0160(17)
C126 0.069(2) 0.067(2) 0.055(2) 0.0173(15) 0.0224(15) 0.0105(16)
C67A 0.114(4) 0.073(3) 0.074(4) -0.016(2) 0.059(3) -0.026(3)
C68A 0.141(6) 0.060(3) 0.094(5) -0.019(3) 0.067(5) -0.028(3)
C69A 0.084(4) 0.079(4) 0.103(5) -0.010(3) 0.048(3) -0.013(3)
C67B 0.040(6) 0.059(8) 0.063(9) 0.012(6) 0.016(5) 0.000(5)
C68B 0.078(11) 0.064(9) 0.052(10) -0.008(7) 0.023(7) -0.028(8)
C69B 0.045(6) 0.056(7) 0.038(7) -0.006(5) 0.011(5) -0.007(5)
P1 0.0714(6) 0.0705(6) 0.1086(9) 0.0117(5) 0.0445(6) 0.0049(5)
F1 0.0772(13) 0.0687(12) 0.0844(15) 0.0062(10) 0.0369(11) 0.0149(10)
F2 0.0789(15) 0.0750(14) 0.0995(17) 0.0217(12) 0.0269(12) 0.0057(11)
F3 0.0725(18) 0.173(3) 0.164(3) 0.017(2) 0.0420(19) 0.0049(19)
F4 0.114(2) 0.111(2) 0.116(2) 0.0068(16) 0.0703(18) -0.0058(16)
F5 0.126(2) 0.0733(15) 0.118(2) 0.0019(13) 0.0477(17) -0.0236(14)
F6 0.119(2) 0.0769(15) 0.135(2) 0.0004(14) 0.0585(18) 0.0333(14)
P2 0.0571(5) 0.0793(6) 0.0525(5) -0.0116(4) 0.0177(4) -0.0096(4)
F7 0.211(4) 0.193(4) 0.156(3) -0.102(3) 0.112(3) -0.151(3)
F8 0.0703(12) 0.0825(13) 0.0526(12) 0.0011(9) 0.0177(9) 0.0144(10)
F9 0.1062(18) 0.0712(13) 0.0767(15) 0.0059(10) 0.0309(13) -0.0095(12)
F10 0.0967(18) 0.141(2) 0.0680(16) -0.0376(14) 0.0341(13) -0.0214(16)
F11 0.115(2) 0.0931(16) 0.0991(19) 0.0292(13) 0.0598(15) 0.0445(15)
F12 0.0685(15) 0.260(4) 0.0611(17) 0.0167(19) 0.0170(11) 0.045(2)
O9 0.101(2) 0.106(2) 0.074(2) 0.0125(17) 0.0087(16) -0.0001(19)
C173 0.087(3) 0.156(5) 0.110(4) 0.036(4) 0.031(3) 0.005(3)
C174 0.098(4) 0.111(4) 0.123(5) 0.044(3) 0.015(3) -0.005(3)
C175 0.165(6) 0.098(4) 0.086(4) -0.003(3) 0.011(4) 0.035(4)
C176 0.152(6) 0.194(7) 0.090(4) 0.038(4) 0.058(4) 0.047(5)
O11 0.253(8) 0.133(4) 0.138(4) 0.028(3) 0.071(5) 0.029(5)
C181 0.155(6) 0.144(6) 0.232(8) -0.071(6) 0.138(6) -0.077(5)
C182 0.37(2) 0.129(8) 0.43(2) -0.046(10) 0.323(19) -0.066(10)
C183 0.123(6) 0.132(6) 0.225(9) 0.010(6) 0.012(6) -0.035(5)
C184 0.56(3) 0.182(10) 0.256(14) -0.083(9) 0.183(15) -0.212(14)
O10 0.135(3) 0.148(4) 0.139(4) -0.051(3) 0.067(3) -0.061(3)
C177 0.117(5) 0.189(7) 0.087(4) -0.002(4) 0.012(3) -0.048(4)
C178 0.085(3) 0.099(4) 0.140(5) 0.002(3) 0.040(3) -0.001(3)
C179 0.244(9) 0.120(5) 0.108(5) -0.020(4) 0.086(5) -0.009(5)
C180 0.204(8) 0.271(10) 0.092(5) -0.056(5) 0.065(5) -0.114(8)
N9 0.111(5) 0.259(9) 0.149(6) -0.059(5) 0.000(4) -0.001(5)
C169 0.121(5) 0.154(6) 0.086(4) -0.027(4) 0.014(4) -0.029(5)
C170 0.168(6) 0.094(4) 0.099(4) 0.000(3) 0.054(4) 0.003(4)
C171 0.132(5) 0.103(4) 0.088(4) 0.015(3) 0.039(3) 0.015(3)
N10A 0.267(16) 0.095(7) 0.061(6) -0.013(5) 0.031(7) 0.038(8)
C172 0.222(14) 0.080(6) 0.039(5) 0.001(4) 0.037(6) 0.045(8)
N10B 0.121(7) 0.090(5) 0.089(6) -0.012(4) 0.025(5) -0.012(5)
C1A 0.088(6) 0.071(5) 0.066(5) -0.009(3) 0.026(4) -0.006(4)

loop_
_atom_type_symbol
_atom_type_description
_atom_type_scat_dispersion_real
_atom_type_scat_dispersion_imag
_atom_type_scat_source
C C 0.0033 0.0016 'International Tables Vol C Tables 4.2.6.8 and 6.1.1.4'
H H 0.0000 0.0000 'International Tables Vol C Tables 4.2.6.8 and 6.1.1.4'
Cu Cu 0.3201 1.2651 'International Tables Vol C Tables 4.2.6.8 and 6.1.1.4'
F F 0.0171 0.0103 'International Tables Vol C Tables 4.2.6.8 and 6.1.1.4'
N N 0.0061 0.0033 'International Tables Vol C Tables 4.2.6.8 and 6.1.1.4'
O O 0.0106 0.0060 'International Tables Vol C Tables 4.2.6.8 and 6.1.1.4'
P P 0.1023 0.0942 'International Tables Vol C Tables 4.2.6.8 and 6.1.1.4'

loop_
_geom_angle_atom_site_label_1
_geom_angle_atom_site_label_2
_geom_angle_atom_site_label_3
_geom_angle
_geom_angle_site_symmetry_1
_geom_angle_site_symmetry_3
N2 Cu1 N2 84.68(18) . 2_655
N2 Cu1 N1 137.17(12) . 2_655
N2 Cu1 N1 111.18(12) 2_655 2_655
N2 Cu1 N1 111.17(12) . .
N2 Cu1 N1 137.17(12) 2_655 .
N1 Cu1 N1 84.46(14) 2_655 .
C16 O1 C19 114.2(2) . .
C31 O2 C34 110.9(4) . .
C5 N1 C1 118.7(3) . .
C5 N1 Cu1 130.9(2) . .
C1 N1 Cu1 109.7(2) . .
C7 N2 C11 118.1(3) . .
C7 N2 Cu1 131.5(2) . .
C11 N2 Cu1 109.7(3) . .
N1 C1 C2 122.9(3) . .
N1 C1 C1 117.74(19) . 2_655
C2 C1 C1 119.4(2) . 2_655
C1 C2 C3 117.4(3) . .
C1 C2 C6 119.6(4) . .
C3 C2 C6 123.0(3) . .
C4 C3 C2 119.4(3) . .
C3 C4 C5 120.4(3) . .
N1 C5 C4 120.9(3) . .
N1 C5 C13 119.2(3) . .
C4 C5 C13 119.7(3) . .
C6 C6 C2 120.8(3) 2_655 .
N2 C7 C8 121.5(4) . .
N2 C7 C28 118.6(3) . .
C8 C7 C28 119.7(4) . .
C9 C8 C7 120.2(5) . .
C8 C9 C10 119.8(4) . .
C11 C10 C9 117.3(4) . .
C11 C10 C12 119.5(5) . .
C9 C10 C12 123.1(4) . .
N2 C11 C10 122.9(4) . .
N2 C11 C11 117.6(2) . 2_655
C10 C11 C11 119.5(3) . 2_655
C12 C12 C10 120.9(3) 2_655 .
C14 C13 C18 118.3(3) . .
C14 C13 C5 120.6(3) . .
C18 C13 C5 120.8(3) . .
C13 C14 C15 122.6(3) . .
C14 C15 C16 116.7(3) . .
C14 C15 C20 119.5(3) . .
C16 C15 C20 123.8(3) . .
O1 C16 C15 119.6(2) . .
O1 C16 C17 118.1(2) . .
C15 C16 C17 122.2(3) . .
C18 C17 C16 116.4(2) . .
C18 C17 C24 120.6(2) . .
C16 C17 C24 122.7(2) . .
C13 C18 C17 122.5(3) . .
C23 C20 C21 106.7(5) . .
C23 C20 C22 109.2(5) . .
C21 C20 C22 109.0(4) . .
C23 C20 C15 112.7(3) . .
C21 C20 C15 109.8(3) . .
C22 C20 C15 109.4(3) . .
C25A C24 C26A 110.2(4) . .
C27B C24 C17 114.0(5) . .
C25A C24 C17 109.0(3) . .
C26A C24 C17 109.8(3) . .
C25A C24 C27A 109.2(4) . .
C26A C24 C27A 106.1(4) . .
C17 C24 C27A 112.5(3) . .
C27B C24 C25B 109.3(7) . .
C17 C24 C25B 115.4(5) . .
C27B C24 C26B 107.0(7) . .
C17 C24 C26B 109.6(5) . .
C25B C24 C26B 100.4(7) . .
C29 C28 C33 118.3(3) . .
C29 C28 C7 120.1(3) . .
C33 C28 C7 121.2(3) . .
C28 C29 C30 122.6(3) . .
C29 C30 C31 116.8(3) . .
C29 C30 C39 119.4(3) . .
C31 C30 C39 123.5(4) . .
C30 C31 O2 119.7(3) . .
C30 C31 C32 122.4(3) . .
O2 C31 C32 117.8(3) . .
C33 C32 C31 117.1(3) . .
C33 C32 C35 121.1(3) . .
C31 C32 C35 121.2(4) . .
C32 C33 C28 121.7(3) . .
C37 C35 C38 107.9(4) . .
C37 C35 C36 110.3(4) . .
C38 C35 C36 106.4(4) . .
C37 C35 C32 107.8(4) . .
C38 C35 C32 110.6(3) . .
C36 C35 C32 113.7(4) . .
C42A C39 C30 122.2(5) . .
C40B C39 C30 118.0(5) . .
C42A C39 C41A 120.6(6) . .
C30 C39 C41A 97.6(4) . .
C40B C39 C42B 109.2(6) . .
C30 C39 C42B 104.5(4) . .
C40B C39 C41B 106.9(6) . .
C30 C39 C41B 118.7(4) . .
C42B C39 C41B 97.1(5) . .
C42A C39 C40A 110.6(6) . .
C30 C39 C40A 104.7(4) . .
C41A C39 C40A 97.3(5) . .
N8 Cu3 N8 83.73(13) 2 .
N8 Cu3 N7 135.37(10) 2 2
N8 Cu3 N7 112.42(10) . 2
N8 Cu3 N7 112.42(10) 2 .
N8 Cu3 N7 135.37(10) . .
N7 Cu3 N7 85.58(14) 2 .
C142 O7 C145 112.2(2) . .
C157 O8 C160 112.9(3) . .
C131 N7 C127 118.8(3) . .
C131 N7 Cu3 131.7(2) . .
C127 N7 Cu3 109.1(2) . .
C137 N8 C133 118.6(2) . .
C137 N8 Cu3 129.46(19) . .
C133 N8 Cu3 111.17(18) . .
N7 C127 C128 122.9(3) . .
N7 C127 C127 117.90(17) . 2
C128 C127 C127 119.1(2) . 2
C129 C128 C127 116.9(3) . .
C129 C128 C132 123.0(3) . .
C127 C128 C132 120.1(3) . .
C130 C129 C128 120.1(4) . .
C129 C130 C131 120.4(4) . .
N7 C131 C130 120.8(3) . .
N7 C131 C139 120.7(3) . .
C130 C131 C139 118.5(3) . .
C132 C132 C128 120.8(2) 2 .
N8 C133 C134 123.8(2) . .
N8 C133 C133 116.60(15) . 2
C134 C133 C133 119.58(16) . 2
C133 C134 C135 116.3(3) . .
C133 C134 C138 119.2(3) . .
C135 C134 C138 124.5(3) . .
C136 C135 C134 119.8(3) . .
C135 C136 C137 120.2(3) . .
N8 C137 C136 121.0(3) . .
N8 C137 C154 117.3(3) . .
C136 C137 C154 121.6(3) . .
C138 C138 C134 120.99(16) 2 .
C144 C139 C140 118.3(3) . .
C144 C139 C131 119.4(3) . .
C140 C139 C131 121.9(3) . .
C141 C140 C139 122.4(3) . .
C140 C141 C142 116.7(3) . .
C140 C141 C146 121.5(3) . .
C142 C141 C146 121.6(3) . .
O7 C142 C143 120.1(3) . .
O7 C142 C141 117.0(3) . .
C143 C142 C141 122.9(3) . .
C144 C143 C142 116.0(3) . .
C144 C143 C150 117.3(3) . .
C142 C143 C150 126.7(3) . .
C139 C144 C143 122.9(3) . .
C148 C146 C149 106.9(3) . .
C148 C146 C147 110.0(3) . .
C149 C146 C147 106.6(3) . .
C148 C146 C141 113.1(3) . .
C149 C146 C141 111.6(3) . .
C147 C146 C141 108.5(3) . .
C151 C150 C153 109.0(4) . .
C151 C150 C152 108.9(3) . .
C153 C150 C152 104.4(3) . .
C151 C150 C143 110.3(3) . .
C153 C150 C143 108.7(3) . .
C152 C150 C143 115.2(3) . .
C155 C154 C159 118.5(3) . .
C155 C154 C137 121.7(3) . .
C159 C154 C137 119.6(3) . .
C154 C155 C156 122.7(3) . .
C157 C156 C155 116.3(3) . .
C157 C156 C161 126.0(3) . .
C155 C156 C161 117.8(3) . .
O8 C157 C156 120.3(3) . .
O8 C157 C158 116.9(3) . .
C156 C157 C158 122.7(3) . .
C159 C158 C157 116.5(3) . .
C159 C158 C165 121.7(3) . .
C157 C158 C165 121.5(3) . .
C158 C159 C154 122.5(3) . .
C164 C161 C162 108.8(4) . .
C164 C161 C163 104.6(3) . .
C162 C161 C163 110.2(3) . .
C164 C161 C156 108.7(3) . .
C162 C161 C156 110.0(3) . .
C163 C161 C156 114.3(3) . .
C158 C165 C168 111.0(3) . .
C158 C165 C167 113.3(4) . .
C168 C165 C167 106.7(4) . .
C158 C165 C166 108.5(3) . .
C168 C165 C166 107.4(4) . .
C167 C165 C166 109.6(3) . .
N5 Cu2 N4 136.04(9) . .
N5 Cu2 N3 110.79(9) . .
N4 Cu2 N3 84.63(10) . .
N5 Cu2 N6 84.34(9) . .
N4 Cu2 N6 111.15(9) . .
N3 Cu2 N6 139.06(9) . .
C58 O3 C61 113.1(3) . .
C73 O4 C76 112.3(2) . .
C100 O5 C103 112.1(2) . .
C115 O6 C118 112.5(3) . .
C43 N3 C54 118.7(2) . .
C43 N3 Cu2 131.3(2) . .
C54 N3 Cu2 109.50(17) . .
C52 N4 C53 118.9(2) . .
C52 N4 Cu2 130.64(19) . .
C53 N4 Cu2 109.74(18) . .
C85 N5 C96 118.3(2) . .
C85 N5 Cu2 130.76(19) . .
C96 N5 Cu2 110.51(17) . .
C94 N6 C95 118.3(2) . .
C94 N6 Cu2 131.30(19) . .
C95 N6 Cu2 109.73(16) . .
N3 C43 C44 120.7(3) . .
N3 C43 C55 119.4(3) . .
C44 C43 C55 119.8(3) . .
C45 C44 C43 120.7(3) . .
C44 C45 C46 119.7(3) . .
C45 C46 C54 117.4(3) . .
C45 C46 C47 123.6(3) . .
C54 C46 C47 119.0(3) . .
C48 C47 C46 121.3(3) . .
C47 C48 C49 120.7(3) . .
C50 C49 C53 117.1(3) . .
C50 C49 C48 123.1(3) . .
C53 C49 C48 119.8(3) . .
C51 C50 C49 119.4(3) . .
C50 C51 C52 120.7(3) . .
N4 C52 C51 121.0(3) . .
N4 C52 C70 118.9(2) . .
C51 C52 C70 119.9(2) . .
N4 C53 C49 122.8(3) . .
N4 C53 C54 118.0(3) . .
C49 C53 C54 119.1(3) . .
N3 C54 C46 122.7(3) . .
N3 C54 C53 117.6(2) . .
C46 C54 C53 119.7(3) . .
C60 C55 C56 118.2(3) . .
C60 C55 C43 120.6(3) . .
C56 C55 C43 120.8(3) . .
C55 C56 C57 122.6(3) . .
C56 C57 C58 116.5(3) . .
C56 C57 C62 120.5(3) . .
C58 C57 C62 122.8(3) . .
O3 C58 C57 118.7(3) . .
O3 C58 C59 119.2(3) . .
C57 C58 C59 122.0(3) . .
C60 C59 C58 116.9(3) . .
C60 C59 C66 119.8(3) . .
C58 C59 C66 122.9(3) . .
C59 C60 C55 122.4(3) . .
C65 C62 C64 107.4(3) . .
C65 C62 C57 110.6(3) . .
C64 C62 C57 112.9(3) . .
C65 C62 C63 106.3(3) . .
C64 C62 C63 109.5(4) . .
C57 C62 C63 109.8(3) . .
C69B C66 C67B 110.9(8) . .
C69A C66 C68A 110.7(5) . .
C69A C66 C67A 107.3(4) . .
C68A C66 C67A 107.2(4) . .
C69B C66 C59 109.6(5) . .
C67B C66 C59 108.8(5) . .
C69A C66 C59 113.7(3) . .
C68A C66 C59 107.7(3) . .
C67A C66 C59 110.2(3) . .
C69B C66 C68B 106.2(9) . .
C67B C66 C68B 106.2(9) . .
C59 C66 C68B 115.1(6) . .
C75 C70 C71 118.4(2) . .
C75 C70 C52 120.0(2) . .
C71 C70 C52 121.3(2) . .
C72 C71 C70 122.0(3) . .
C71 C72 C73 116.9(2) . .
C71 C72 C77 121.1(3) . .
C73 C72 C77 121.6(2) . .
O4 C73 C74 119.5(3) . .
O4 C73 C72 118.1(2) . .
C74 C73 C72 122.4(3) . .
C75 C74 C73 116.7(2) . .
C75 C74 C81 119.7(2) . .
C73 C74 C81 123.5(3) . .
C74 C75 C70 122.6(2) . .
C79 C77 C78 106.8(3) . .
C79 C77 C80 109.3(3) . .
C78 C77 C80 107.9(3) . .
C79 C77 C72 114.4(3) . .
C78 C77 C72 110.6(2) . .
C80 C77 C72 107.7(2) . .
C83 C81 C82 107.2(3) . .
C83 C81 C84 105.6(3) . .
C82 C81 C84 109.5(4) . .
C83 C81 C74 110.9(3) . .
C82 C81 C74 113.4(3) . .
C84 C81 C74 109.9(3) . .
N5 C85 C86 121.3(3) . .
N5 C85 C97 118.6(2) . .
C86 C85 C97 120.0(2) . .
C87 C86 C85 120.5(3) . .
C86 C87 C88 119.7(3) . .
C96 C88 C87 116.6(3) . .
C96 C88 C89 119.8(3) . .
C87 C88 C89 123.6(3) . .
C90 C89 C88 120.7(3) . .
C89 C90 C91 120.7(3) . .
C95 C91 C92 117.3(3) . .
C95 C91 C90 120.0(3) . .
C92 C91 C90 122.7(3) . .
C93 C92 C91 119.1(3) . .
C92 C93 C94 121.3(3) . .
N6 C94 C93 120.7(3) . .
N6 C94 C112 119.2(2) . .
C93 C94 C112 120.0(2) . .
N6 C95 C91 123.2(2) . .
N6 C95 C96 117.6(2) . .
C91 C95 C96 119.2(3) . .
N5 C96 C88 123.4(2) . .
N5 C96 C95 117.4(2) . .
C88 C96 C95 119.2(2) . .
C98 C97 C102 118.8(3) . .
C98 C97 C85 120.4(3) . .
C102 C97 C85 120.4(2) . .
C97 C98 C99 122.3(3) . .
C98 C99 C100 116.8(3) . .
C98 C99 C104 120.4(3) . .
C100 C99 C104 122.6(3) . .
O5 C100 C101 119.3(3) . .
O5 C100 C99 119.1(3) . .
C101 C100 C99 121.5(3) . .
C102 C101 C100 117.2(3) . .
C102 C101 C108 120.3(3) . .
C100 C101 C108 121.8(3) . .
C101 C102 C97 122.0(3) . .
C105 C104 C106 108.0(3) . .
C105 C104 C99 110.7(3) . .
C106 C104 C99 112.9(3) . .
C105 C104 C107 106.5(3) . .
C106 C104 C107 109.0(3) . .
C99 C104 C107 109.5(3) . .
C109 C108 C110 107.1(3) . .
C109 C108 C111 107.6(3) . .
C110 C108 C111 108.5(3) . .
C109 C108 C101 111.5(3) . .
C110 C108 C101 115.7(3) . .
C111 C108 C101 106.2(3) . .
C113 C112 C117 118.3(3) . .
C113 C112 C94 119.8(2) . .
C117 C112 C94 121.7(2) . .
C114 C113 C112 122.6(3) . .
C113 C114 C115 116.4(3) . .
C113 C114 C119 120.5(3) . .
C115 C114 C119 122.6(3) . .
O6 C115 C116 119.1(3) . .
O6 C115 C114 118.5(3) . .
C116 C115 C114 122.3(3) . .
C117 C116 C115 116.9(3) . .
C117 C116 C123 121.2(3) . .
C115 C116 C123 121.6(3) . .
C116 C117 C112 122.2(3) . .
C122 C119 C120 107.1(3) . .
C122 C119 C114 114.8(3) . .
C120 C119 C114 111.7(3) . .
C122 C119 C121 111.4(3) . .
C120 C119 C121 103.9(3) . .
C114 C119 C121 107.4(3) . .
C125 C123 C126 109.5(3) . .
C125 C123 C124 107.7(3) . .
C126 C123 C124 106.3(3) . .
C125 C123 C116 114.2(3) . .
C126 C123 C116 107.9(2) . .
C124 C123 C116 110.9(3) . .
F3 P1 F2 91.05(17) . .
F3 P1 F4 89.43(18) . .
F2 P1 F4 178.84(16) . .
F3 P1 F6 92.20(19) . .
F2 P1 F6 89.57(15) . .
F4 P1 F6 91.47(17) . .
F3 P1 F1 178.33(18) . .
F2 P1 F1 90.14(13) . .
F4 P1 F1 89.36(15) . .
F6 P1 F1 88.97(15) . .
F3 P1 F5 90.2(2) . .
F2 P1 F5 89.68(15) . .
F4 P1 F5 89.25(16) . .
F6 P1 F5 177.53(17) . .
F1 P1 F5 88.68(15) . .
F7 P2 F11 93.5(3) . .
F7 P2 F9 177.9(2) . .
F11 P2 F9 88.59(15) . .
F7 P2 F8 89.08(15) . .
F11 P2 F8 89.67(13) . .
F9 P2 F8 90.32(13) . .
F7 P2 F12 89.6(3) . .
F11 P2 F12 176.9(2) . .
F9 P2 F12 88.36(18) . .
F8 P2 F12 89.97(13) . .
F7 P2 F10 91.99(16) . .
F11 P2 F10 89.61(15) . .
F9 P2 F10 88.63(14) . .
F8 P2 F10 178.74(14) . .
F12 P2 F10 90.70(16) . .
C174 O9 C175 114.8(5) . .
O9 C174 C173 110.7(5) . .
O9 C175 C176 111.6(5) . .
C182 O11 C183 125.1(10) . .
O11 C182 C181 115.0(10) . .
C184 C183 O11 110.1(9) . .
C178 O10 C179 112.4(5) . .
O10 C178 C177 113.9(5) . .
O10 C179 C180 109.0(6) . .
N9 C169 C170 178.0(9) . .
C172 N10A N10A 148.8(14) . 3
N10A C172 C171 175.9(12) . .
N10B C1A C171 176.1(9) . .

loop_
_geom_bond_atom_site_label_1
_geom_bond_atom_site_label_2
_geom_bond_distance
_geom_bond_site_symmetry_2
Cu1 N2 2.025(3) .
Cu1 N2 2.025(3) 2_655
Cu1 N1 2.028(3) 2_655
Cu1 N1 2.028(3) .
O1 C16 1.390(3) .
O1 C19 1.425(4) .
O2 C31 1.405(5) .
O2 C34 1.458(6) .
N1 C5 1.349(4) .
N1 C1 1.375(4) .
N2 C7 1.351(5) .
N2 C11 1.378(4) .
C1 C2 1.413(5) .
C1 C1 1.438(7) 2_655
C2 C3 1.416(6) .
C2 C6 1.442(6) .
C3 C4 1.374(6) .
C4 C5 1.427(5) .
C5 C13 1.486(4) .
C6 C6 1.349(10) 2_655
C7 C8 1.420(5) .
C7 C28 1.491(5) .
C8 C9 1.361(6) .
C9 C10 1.420(7) .
C10 C11 1.408(5) .
C10 C12 1.445(6) .
C11 C11 1.443(8) 2_655
C12 C12 1.346(10) 2_655
C13 C14 1.386(4) .
C13 C18 1.393(4) .
C14 C15 1.402(5) .
C15 C16 1.406(4) .
C15 C20 1.548(4) .
C16 C17 1.415(4) .
C17 C18 1.399(4) .
C17 C24 1.542(4) .
C20 C23 1.517(6) .
C20 C21 1.518(6) .
C20 C22 1.526(6) .
C24 C27B 1.487(11) .
C24 C25A 1.504(5) .
C24 C26A 1.527(6) .
C24 C27A 1.566(6) .
C24 C25B 1.615(12) .
C24 C26B 1.640(12) .
C28 C29 1.393(5) .
C28 C33 1.400(5) .
C29 C30 1.396(5) .
C30 C31 1.401(5) .
C30 C39 1.545(5) .
C31 C32 1.412(5) .
C32 C33 1.397(5) .
C32 C35 1.552(5) .
C35 C37 1.534(7) .
C35 C38 1.548(5) .
C35 C36 1.551(6) .
C39 C42A 1.308(8) .
C39 C40B 1.412(11) .
C39 C41A 1.601(8) .
C39 C42B 1.674(9) .
C39 C41B 1.675(8) .
C39 C40A 1.714(12) .
Cu3 N8 2.006(2) 2
Cu3 N8 2.006(2) .
Cu3 N7 2.015(3) 2
Cu3 N7 2.015(3) .
O7 C142 1.394(4) .
O7 C145 1.445(4) .
O8 C157 1.397(4) .
O8 C160 1.439(5) .
N7 C131 1.338(4) .
N7 C127 1.371(4) .
N8 C137 1.345(4) .
N8 C133 1.369(3) .
C127 C128 1.410(5) .
C127 C127 1.450(6) 2
C128 C129 1.403(6) .
C128 C132 1.443(5) .
C129 C130 1.363(6) .
C130 C131 1.418(5) .
C131 C139 1.485(5) .
C132 C132 1.347(8) 2
C133 C134 1.410(4) .
C133 C133 1.443(5) 2
C134 C135 1.422(4) .
C134 C138 1.437(4) .
C135 C136 1.376(4) .
C136 C137 1.422(4) .
C137 C154 1.491(4) .
C138 C138 1.359(6) 2
C139 C144 1.396(5) .
C139 C140 1.398(4) .
C140 C141 1.385(4) .
C141 C142 1.425(4) .
C141 C146 1.551(5) .
C142 C143 1.407(5) .
C143 C144 1.402(5) .
C143 C150 1.555(5) .
C146 C148 1.532(5) .
C146 C149 1.535(5) .
C146 C147 1.550(4) .
C150 C151 1.521(5) .
C150 C153 1.541(6) .
C150 C152 1.549(5) .
C154 C155 1.376(4) .
C154 C159 1.399(4) .
C155 C156 1.413(4) .
C156 C157 1.404(5) .
C156 C161 1.550(5) .
C157 C158 1.417(5) .
C158 C159 1.392(4) .
C158 C165 1.536(5) .
C161 C164 1.545(6) .
C161 C162 1.546(6) .
C161 C163 1.546(5) .
C165 C168 1.538(6) .
C165 C167 1.545(6) .
C165 C166 1.557(6) .
Cu2 N5 2.016(2) .
Cu2 N4 2.022(2) .
Cu2 N3 2.030(2) .
Cu2 N6 2.034(2) .
O3 C58 1.386(4) .
O3 C61 1.436(5) .
O4 C73 1.394(3) .
O4 C76 1.454(4) .
O5 C100 1.386(3) .
O5 C103 1.462(4) .
O6 C115 1.392(4) .
O6 C118 1.449(4) .
N3 C43 1.349(4) .
N3 C54 1.374(4) .
N4 C52 1.348(3) .
N4 C53 1.367(3) .
N5 C85 1.346(3) .
N5 C96 1.371(3) .
N6 C94 1.349(3) .
N6 C95 1.372(4) .
C43 C44 1.424(4) .
C43 C55 1.487(4) .
C44 C45 1.362(5) .
C45 C46 1.408(4) .
C46 C54 1.415(4) .
C46 C47 1.447(5) .
C47 C48 1.354(5) .
C48 C49 1.436(4) .
C49 C50 1.415(4) .
C49 C53 1.418(4) .
C50 C51 1.374(4) .
C51 C52 1.409(4) .
C52 C70 1.489(4) .
C53 C54 1.444(4) .
C55 C60 1.394(4) .
C55 C56 1.399(4) .
C56 C57 1.401(5) .
C57 C58 1.414(5) .
C57 C62 1.547(4) .
C58 C59 1.420(5) .
C59 C60 1.394(5) .
C59 C66 1.554(5) .
C62 C65 1.531(6) .
C62 C64 1.533(6) .
C62 C63 1.550(5) .
C66 C69B 1.519(13) .
C66 C67B 1.531(14) .
C66 C69A 1.533(7) .
C66 C68A 1.543(6) .
C66 C67A 1.550(6) .
C66 C68B 1.623(15) .
C70 C75 1.397(4) .
C70 C71 1.397(4) .
C71 C72 1.392(4) .
C72 C73 1.420(4) .
C72 C77 1.557(4) .
C73 C74 1.405(4) .
C74 C75 1.395(4) .
C74 C81 1.549(4) .
C77 C79 1.535(5) .
C77 C78 1.546(5) .
C77 C80 1.548(4) .
C81 C83 1.528(5) .
C81 C82 1.532(5) .
C81 C84 1.547(5) .
C85 C86 1.409(4) .
C85 C97 1.487(4) .
C86 C87 1.371(4) .
C87 C88 1.416(4) .
C88 C96 1.412(4) .
C88 C89 1.430(4) .
C89 C90 1.360(4) .
C90 C91 1.436(4) .
C91 C95 1.404(4) .
C91 C92 1.416(4) .
C92 C93 1.359(4) .
C93 C94 1.412(4) .
C94 C112 1.489(4) .
C95 C96 1.447(4) .
C97 C98 1.395(4) .
C97 C102 1.398(4) .
C98 C99 1.398(4) .
C99 C100 1.424(4) .
C99 C104 1.545(4) .
C100 C101 1.420(4) .
C101 C102 1.392(4) .
C101 C108 1.560(4) .
C104 C105 1.535(5) .
C104 C106 1.541(5) .
C104 C107 1.549(5) .
C108 C109 1.536(5) .
C108 C110 1.548(5) .
C108 C111 1.549(4) .
C112 C113 1.398(4) .
C112 C117 1.401(4) .
C113 C114 1.390(4) .
C114 C115 1.420(4) .
C114 C119 1.551(4) .
C115 C116 1.415(4) .
C116 C117 1.391(4) .
C116 C123 1.554(4) .
C119 C122 1.515(5) .
C119 C120 1.546(5) .
C119 C121 1.555(5) .
C123 C125 1.547(5) .
C123 C126 1.549(4) .
C123 C124 1.550(5) .
P1 F3 1.574(3) .
P1 F2 1.597(3) .
P1 F4 1.600(3) .
P1 F6 1.603(3) .
P1 F1 1.608(3) .
P1 F5 1.616(3) .
P2 F7 1.546(3) .
P2 F11 1.588(3) .
P2 F9 1.588(2) .
P2 F8 1.593(2) .
P2 F12 1.595(3) .
P2 F10 1.605(2) .
O9 C174 1.428(6) .
O9 C175 1.433(7) .
C173 C174 1.479(8) .
C175 C176 1.486(9) .
O11 C182 1.141(12) .
O11 C183 1.645(9) .
C181 C182 1.547(17) .
C183 C184 1.261(11) .
O10 C178 1.382(6) .
O10 C179 1.409(7) .
C177 C178 1.494(8) .
C179 C180 1.570(10) .
N9 C169 1.128(9) .
C169 C170 1.481(10) .
C171 C172 1.328(15) .
C171 C1A 1.445(11) .
N10A C172 1.150(17) .
N10A N10A 1.89(3) 3
N10B C1A 1.132(12) .
